data_7223782
loop_
_publ_author_name
'Liu, Jin-ying'
'Ma, Cheng-bing'
'Chen, Hui'
'Chen, Chang-neng'

_publ_section_title
;
 Synthesis, crystal structures and magnetic properties of a family of
 manganese phosphonate clusters with diverse structures
;
_journal_issue 45
_journal_name_full CrystEngComm
_journal_page_first 8736
_journal_paper_doi 10.1039/C5CE01471A
_journal_volume 17
_journal_year 2015
_chemical_formula_sum 'C51 H121 Mn13 O57 P11'
_chemical_formula_weight 2701.37
_chemical_name_systematic
; 
 ? 
;
_space_group_IT_number 2
_symmetry_cell_setting triclinic
_symmetry_space_group_name_Hall '-P 1'
_symmetry_space_group_name_H-M 'P -1'
_atom_sites_solution_hydrogens geom
_atom_sites_solution_primary direct
_atom_sites_solution_secondary difmap
_audit_creation_method SHELXL-97
_audit_update_record
;
2015-10-09 deposited with the CCDC.
2015-10-15 downloaded from the CCDC.
;
_cell_angle_alpha 87.508(7)
_cell_angle_beta 80.791(6)
_cell_angle_gamma 70.565(5)
_cell_formula_units_Z 2
_cell_length_a 15.30670(10)
_cell_length_b 16.8196(5)
_cell_length_c 24.5506(9)
_cell_measurement_reflns_used 13756
_cell_measurement_temperature 293(2)
_cell_measurement_theta_max 27.5089
_cell_measurement_theta_min 2.6344
_cell_volume 5883.3(3)
_computing_cell_refinement 'Bruker XSCANS'
_computing_data_collection 'Bruker XSCANS'
_computing_data_reduction 'Bruker SHELXTL'
_computing_molecular_graphics 'Bruker SHELXTL'
_computing_publication_material 'Bruker SHELXTL'
_computing_structure_refinement 'SHELXL-97 (Sheldrick, 1997)'
_computing_structure_solution 'SHELXS-97 (Sheldrick, 1990)'
_diffrn_ambient_temperature 293(2)
_diffrn_detector_area_resol_mean 14.6306
_diffrn_measured_fraction_theta_full 0.989
_diffrn_measured_fraction_theta_max 0.989
_diffrn_measurement_device_type 'Bruker P4'
_diffrn_measurement_method '\w scans'
_diffrn_radiation_monochromator graphite
_diffrn_radiation_source 'fine-focus sealed tube'
_diffrn_radiation_type MoK\a
_diffrn_radiation_wavelength 0.71073
_diffrn_reflns_av_R_equivalents 0.0296
_diffrn_reflns_av_sigmaI/netI 0.0439
_diffrn_reflns_limit_h_max 19
_diffrn_reflns_limit_h_min -19
_diffrn_reflns_limit_k_max 21
_diffrn_reflns_limit_k_min -21
_diffrn_reflns_limit_l_max 31
_diffrn_reflns_limit_l_min -31
_diffrn_reflns_number 65002
_diffrn_reflns_theta_full 27.49
_diffrn_reflns_theta_max 27.49
_diffrn_reflns_theta_min 2.63
_exptl_absorpt_coefficient_mu 1.573
_exptl_absorpt_correction_T_max 1.0000
_exptl_absorpt_correction_T_min 0.8738
_exptl_absorpt_correction_type multi-scan
_exptl_absorpt_process_details 'CrystalClear (Rigaku Corp., 2000)'
_exptl_crystal_colour BROWN
_exptl_crystal_density_diffrn 1.525
_exptl_crystal_density_method 'not measured'
_exptl_crystal_description PRISM
_exptl_crystal_F_000 2746
_exptl_crystal_size_max 0.4
_exptl_crystal_size_mid 0.3
_exptl_crystal_size_min 0.2
_refine_diff_density_max 1.621
_refine_diff_density_min -0.899
_refine_diff_density_rms 0.118
_refine_ls_extinction_method none
_refine_ls_goodness_of_fit_ref 1.063
_refine_ls_hydrogen_treatment mixed
_refine_ls_matrix_type full
_refine_ls_number_parameters 1184
_refine_ls_number_reflns 26704
_refine_ls_number_restraints 0
_refine_ls_restrained_S_all 1.063
_refine_ls_R_factor_all 0.0788
_refine_ls_R_factor_gt 0.0587
_refine_ls_shift/su_max 0.001
_refine_ls_shift/su_mean 0.000
_refine_ls_structure_factor_coef Fsqd
_refine_ls_weighting_details 'calc w=1/[\s^2^(Fo^2^)+(0.1150P)^2^+6.8956P] where P=(Fo^2^+2Fc^2^)/3'
_refine_ls_weighting_scheme calc
_refine_ls_wR_factor_gt 0.1732
_refine_ls_wR_factor_ref 0.1975
_reflns_number_gt 20573
_reflns_number_total 26704
_reflns_threshold_expression >2sigma(I)
_cod_data_source_file c5ce01471a2.cif
_cod_data_source_block cluster3
_cod_depositor_comments
;
The following automatic conversions were performed:

'_symmetry_cell_setting' value 'Triclinic' changed to 'triclinic'
according to
/usr/data/users/saulius/crontab/automatic-downloads/current/RSC/lib/dictionaries/cif_core.dic
dictionary named 'cif_core.dic' version 2.4.2 from 2011-04-26.

'_exptl_absorpt_correction_type' value ' Multi-scan' changed to
'multi-scan' according to
/usr/data/users/saulius/crontab/automatic-downloads/current/RSC/lib/dictionaries/cif_core.dic
dictionary named 'cif_core.dic' version 2.4.2 from 2011-04-26.

Automatic conversion script
Id: cif_fix_values 4268 2015-11-12 08:31:59Z antanas 

2018-07-03
Z value and formula fixed to values more according to usual
chemical conventions.                 miguel
;
_cod_original_formula_sum 'C102 H242 Mn26 O114 P22'
_cod_original_formula_weight 5402.74
_cod_original_formula_units_Z 1
_cod_original_sg_symbol_H-M P-1
_cod_database_code 7223782

loop_
_symmetry_equiv_pos_as_xyz
'x, y, z'
'-x, -y, -z'

loop_
_atom_site_label
_atom_site_type_symbol
_atom_site_fract_x
_atom_site_fract_y
_atom_site_fract_z
_atom_site_U_iso_or_equiv
_atom_site_adp_type
_atom_site_occupancy
_atom_site_symmetry_multiplicity
_atom_site_calc_flag
_atom_site_refinement_flags
C1 C 0.4692(4) 0.1753(3) 0.6637(2) 0.0475(12) Uani 1 1 d .
C2 C 0.4471(8) 0.1054(4) 0.6350(4) 0.097(3) Uani 1 1 d .
H2A H 0.4524 0.0583 0.6593 0.146 Uiso 1 1 calc R
H2B H 0.4907 0.0876 0.6016 0.146 Uiso 1 1 calc R
H2C H 0.3845 0.1271 0.6265 0.146 Uiso 1 1 calc R
C3 C 0.5703(6) 0.1403(5) 0.6753(4) 0.102(3) Uani 1 1 d .
H3A H 0.5764 0.0937 0.7001 0.153 Uiso 1 1 calc R
H3B H 0.5857 0.1837 0.6917 0.153 Uiso 1 1 calc R
H3C H 0.6121 0.1215 0.6413 0.153 Uiso 1 1 calc R
C4 C 0.3994(7) 0.2049(5) 0.7162(3) 0.102(3) Uani 1 1 d .
H4A H 0.4049 0.1585 0.7412 0.152 Uiso 1 1 calc R
H4B H 0.3369 0.2255 0.7074 0.152 Uiso 1 1 calc R
H4C H 0.4123 0.2492 0.7333 0.152 Uiso 1 1 calc R
C5 C 0.8103(4) 0.2726(3) 0.6157(2) 0.0453(12) Uani 1 1 d .
C6 C 0.7588(5) 0.2995(4) 0.6739(2) 0.0633(16) Uani 1 1 d .
H6A H 0.7916 0.2620 0.7001 0.095 Uiso 1 1 calc R
H6B H 0.6963 0.2973 0.6771 0.095 Uiso 1 1 calc R
H6C H 0.7561 0.3560 0.6810 0.095 Uiso 1 1 calc R
C7 C 0.8131(6) 0.1827(4) 0.6026(3) 0.074(2) Uani 1 1 d .
H7A H 0.8468 0.1436 0.6278 0.111 Uiso 1 1 calc R
H7B H 0.8439 0.1674 0.5655 0.111 Uiso 1 1 calc R
H7C H 0.7502 0.1813 0.6064 0.111 Uiso 1 1 calc R
C8 C 0.9111(4) 0.2751(5) 0.6089(3) 0.0695(19) Uani 1 1 d .
H8A H 0.9450 0.2369 0.6345 0.104 Uiso 1 1 calc R
H8B H 0.9094 0.3313 0.6162 0.104 Uiso 1 1 calc R
H8C H 0.9418 0.2588 0.5719 0.104 Uiso 1 1 calc R
C9 C 0.1983(4) 0.5224(3) 0.6987(2) 0.0436(11) Uani 1 1 d .
C10 C 0.0986(5) 0.5223(5) 0.6992(3) 0.075(2) Uani 1 1 d .
H10A H 0.0700 0.5184 0.7365 0.112 Uiso 1 1 calc R
H10B H 0.1002 0.4748 0.6782 0.112 Uiso 1 1 calc R
H10C H 0.0628 0.5735 0.6832 0.112 Uiso 1 1 calc R
C11 C 0.2570(5) 0.4398(4) 0.7233(2) 0.0673(18) Uani 1 1 d .
H11A H 0.2287 0.4345 0.7605 0.101 Uiso 1 1 calc R
H11B H 0.3194 0.4405 0.7232 0.101 Uiso 1 1 calc R
H11C H 0.2593 0.3928 0.7015 0.101 Uiso 1 1 calc R
C12 C 0.1980(6) 0.5981(4) 0.7321(3) 0.075(2) Uani 1 1 d .
H12A H 0.1686 0.5953 0.7694 0.112 Uiso 1 1 calc R
H12B H 0.1638 0.6496 0.7158 0.112 Uiso 1 1 calc R
H12C H 0.2613 0.5964 0.7320 0.112 Uiso 1 1 calc R
C13 C 0.5351(4) 0.5492(3) 0.76545(19) 0.0472(12) Uani 1 1 d .
C14 C 0.6085(6) 0.4724(5) 0.7861(3) 0.083(2) Uani 1 1 d .
H14A H 0.6043 0.4769 0.8254 0.125 Uiso 1 1 calc R
H14B H 0.6700 0.4702 0.7686 0.125 Uiso 1 1 calc R
H14C H 0.5971 0.4220 0.7773 0.125 Uiso 1 1 calc R
C15 C 0.4397(6) 0.5516(6) 0.7918(3) 0.085(2) Uani 1 1 d .
H15A H 0.4341 0.5570 0.8311 0.128 Uiso 1 1 calc R
H15B H 0.4297 0.5004 0.7832 0.128 Uiso 1 1 calc R
H15C H 0.3936 0.5988 0.7781 0.128 Uiso 1 1 calc R
C16 C 0.5520(7) 0.6308(5) 0.7778(3) 0.091(3) Uani 1 1 d .
H16A H 0.5471 0.6372 0.8170 0.137 Uiso 1 1 calc R
H16B H 0.5060 0.6779 0.7640 0.137 Uiso 1 1 calc R
H16C H 0.6136 0.6286 0.7603 0.137 Uiso 1 1 calc R
C17 C -0.0519(5) 0.8784(6) 0.5913(3) 0.082(2) Uani 1 1 d .
C18 C -0.0527(9) 0.8316(9) 0.5403(5) 0.180(7) Uani 1 1 d .
H18A H -0.1030 0.8649 0.5216 0.270 Uiso 1 1 calc R
H18B H -0.0615 0.7788 0.5508 0.270 Uiso 1 1 calc R
H18C H 0.0059 0.8214 0.5162 0.270 Uiso 1 1 calc R
C19 C -0.1431(6) 0.8989(9) 0.6293(5) 0.143(5) Uani 1 1 d .
H19A H -0.1926 0.9336 0.6106 0.215 Uiso 1 1 calc R
H19B H -0.1402 0.9285 0.6612 0.215 Uiso 1 1 calc R
H19C H -0.1550 0.8476 0.6407 0.215 Uiso 1 1 calc R
C20 C -0.0320(9) 0.9629(6) 0.5763(5) 0.137(5) Uani 1 1 d .
H20A H -0.0815 0.9996 0.5583 0.205 Uiso 1 1 calc R
H20B H 0.0266 0.9511 0.5520 0.205 Uiso 1 1 calc R
H20C H -0.0290 0.9896 0.6093 0.205 Uiso 1 1 calc R
C21 C 0.5580(4) 0.8314(3) 0.5879(2) 0.0475(12) Uani 1 1 d .
C22 C 0.5065(7) 0.8401(5) 0.6461(3) 0.097(3) Uani 1 1 d .
H22A H 0.4968 0.8951 0.6603 0.146 Uiso 1 1 calc R
H22B H 0.5428 0.7980 0.6688 0.146 Uiso 1 1 calc R
H22C H 0.4469 0.8326 0.6464 0.146 Uiso 1 1 calc R
C23 C 0.5039(7) 0.8978(4) 0.5500(4) 0.101(3) Uani 1 1 d .
H23A H 0.4938 0.9531 0.5639 0.151 Uiso 1 1 calc R
H23B H 0.4445 0.8908 0.5487 0.151 Uiso 1 1 calc R
H23C H 0.5394 0.8911 0.5135 0.151 Uiso 1 1 calc R
C24 C 0.6533(6) 0.8427(5) 0.5880(4) 0.093(3) Uani 1 1 d .
H24A H 0.6439 0.8977 0.6023 0.140 Uiso 1 1 calc R
H24B H 0.6867 0.8371 0.5510 0.140 Uiso 1 1 calc R
H24C H 0.6891 0.8006 0.6108 0.140 Uiso 1 1 calc R
C25 C 0.0352(5) -0.3582(3) -0.0562(2) 0.0537(14) Uani 1 1 d .
C26 C -0.0446(7) -0.3845(4) -0.0731(4) 0.090(3) Uani 1 1 d .
H26A H -0.0230 -0.4443 -0.0796 0.135 Uiso 1 1 calc R
H26B H -0.0630 -0.3557 -0.1062 0.135 Uiso 1 1 calc R
H26C H -0.0974 -0.3698 -0.0440 0.135 Uiso 1 1 calc R
C27 C 0.0633(6) -0.4013(4) -0.0027(3) 0.0725(19) Uani 1 1 d .
H27A H 0.0859 -0.4614 -0.0082 0.109 Uiso 1 1 calc R
H27B H 0.0098 -0.3861 0.0259 0.109 Uiso 1 1 calc R
H27C H 0.1119 -0.3837 0.0077 0.109 Uiso 1 1 calc R
C28 C 0.1228(6) -0.3803(4) -0.1013(3) 0.085(2) Uani 1 1 d .
H28A H 0.1460 -0.4400 -0.1082 0.127 Uiso 1 1 calc R
H28B H 0.1705 -0.3633 -0.0892 0.127 Uiso 1 1 calc R
H28C H 0.1063 -0.3513 -0.1347 0.127 Uiso 1 1 calc R
C29 C 0.3882(4) -0.3392(4) -0.0066(3) 0.0633(16) Uani 1 1 d .
C30 C 0.3502(6) -0.4052(4) -0.0241(4) 0.096(3) Uani 1 1 d .
H30A H 0.3984 -0.4594 -0.0264 0.143 Uiso 1 1 calc R
H30B H 0.3305 -0.3910 -0.0595 0.143 Uiso 1 1 calc R
H30C H 0.2977 -0.4070 0.0026 0.143 Uiso 1 1 calc R
C31 C 0.4192(6) -0.3587(5) 0.0495(4) 0.091(3) Uani 1 1 d .
H31A H 0.4682 -0.4124 0.0480 0.137 Uiso 1 1 calc R
H31B H 0.3669 -0.3604 0.0764 0.137 Uiso 1 1 calc R
H31C H 0.4421 -0.3157 0.0597 0.137 Uiso 1 1 calc R
C32 C 0.4706(5) -0.3332(6) -0.0508(4) 0.107(3) Uani 1 1 d .
H32A H 0.5205 -0.3864 -0.0537 0.160 Uiso 1 1 calc R
H32B H 0.4930 -0.2901 -0.0402 0.160 Uiso 1 1 calc R
H32C H 0.4492 -0.3195 -0.0858 0.160 Uiso 1 1 calc R
C33 C -0.2293(5) 0.0907(4) -0.1888(3) 0.0657(18) Uani 1 1 d .
C34 C -0.2961(8) 0.0452(7) -0.1990(4) 0.124(4) Uani 1 1 d .
H34A H -0.3285 0.0715 -0.2288 0.187 Uiso 1 1 calc R
H34B H -0.3408 0.0482 -0.1662 0.187 Uiso 1 1 calc R
H34C H -0.2612 -0.0128 -0.2082 0.187 Uiso 1 1 calc R
C35 C -0.2793(6) 0.1851(5) -0.1735(4) 0.089(3) Uani 1 1 d .
H35A H -0.3124 0.2132 -0.2027 0.133 Uiso 1 1 calc R
H35B H -0.2336 0.2106 -0.1684 0.133 Uiso 1 1 calc R
H35C H -0.3228 0.1901 -0.1400 0.133 Uiso 1 1 calc R
C36 C -0.1537(8) 0.0826(6) -0.2403(3) 0.104(3) Uani 1 1 d .
H36A H -0.1833 0.1083 -0.2713 0.156 Uiso 1 1 calc R
H36B H -0.1198 0.0241 -0.2484 0.156 Uiso 1 1 calc R
H36C H -0.1110 0.1104 -0.2332 0.156 Uiso 1 1 calc R
C37 C 0.3684(4) -0.0453(4) -0.1777(2) 0.0579(15) Uani 1 1 d .
C38 C 0.3195(6) -0.0105(5) -0.2277(3) 0.088(3) Uani 1 1 d .
H38A H 0.3648 -0.0234 -0.2607 0.133 Uiso 1 1 calc R
H38B H 0.2905 0.0495 -0.2238 0.133 Uiso 1 1 calc R
H38C H 0.2724 -0.0359 -0.2298 0.133 Uiso 1 1 calc R
C39 C 0.4145(5) -0.1421(4) -0.1820(3) 0.084(2) Uani 1 1 d .
H39A H 0.4610 -0.1565 -0.2144 0.126 Uiso 1 1 calc R
H39B H 0.3675 -0.1674 -0.1842 0.126 Uiso 1 1 calc R
H39C H 0.4435 -0.1624 -0.1499 0.126 Uiso 1 1 calc R
C40 C 0.4419(5) -0.0047(5) -0.1737(4) 0.084(2) Uani 1 1 d .
H40A H 0.4883 -0.0181 -0.2063 0.126 Uiso 1 1 calc R
H40B H 0.4714 -0.0256 -0.1419 0.126 Uiso 1 1 calc R
H40C H 0.4127 0.0554 -0.1705 0.126 Uiso 1 1 calc R
C41 C 0.0307(5) 0.2892(4) -0.2024(2) 0.0546(14) Uani 1 1 d .
C42 C -0.0443(6) 0.2849(5) -0.2337(3) 0.086(2) Uani 1 1 d .
H42A H -0.0487 0.3236 -0.2639 0.130 Uiso 1 1 calc R
H42B H -0.1033 0.2998 -0.2095 0.130 Uiso 1 1 calc R
H42C H -0.0287 0.2287 -0.2477 0.130 Uiso 1 1 calc R
C43 C 0.0058(6) 0.3787(4) -0.1779(3) 0.081(2) Uani 1 1 d .
H43A H 0.0016 0.4188 -0.2072 0.122 Uiso 1 1 calc R
H43B H 0.0538 0.3800 -0.1574 0.122 Uiso 1 1 calc R
H43C H -0.0532 0.3928 -0.1538 0.122 Uiso 1 1 calc R
C44 C 0.1263(6) 0.2654(5) -0.2404(3) 0.079(2) Uani 1 1 d .
H44A H 0.1227 0.3042 -0.2704 0.118 Uiso 1 1 calc R
H44B H 0.1422 0.2092 -0.2546 0.118 Uiso 1 1 calc R
H44C H 0.1736 0.2679 -0.2197 0.118 Uiso 1 1 calc R
C45 C 0.7172(6) 0.1289(4) 0.4873(4) 0.093(3) Uani 1 1 d .
H45A H 0.6721 0.1128 0.5132 0.140 Uiso 1 1 calc R
H45B H 0.7780 0.1058 0.4985 0.140 Uiso 1 1 calc R
H45C H 0.7194 0.1077 0.4513 0.140 Uiso 1 1 calc R
C46 C 0.1704(12) 0.2655(15) 0.5838(8) 0.287(15) Uani 1 1 d .
H46A H 0.1082 0.2642 0.5833 0.431 Uiso 1 1 calc R
H46B H 0.1801 0.2679 0.6213 0.431 Uiso 1 1 calc R
H46C H 0.2155 0.2156 0.5660 0.431 Uiso 1 1 calc R
C47 C 0.2882(6) 0.7707(5) 0.6657(4) 0.096(3) Uani 1 1 d .
H47A H 0.3332 0.7518 0.6906 0.144 Uiso 1 1 calc R
H47B H 0.2264 0.7793 0.6856 0.144 Uiso 1 1 calc R
H47C H 0.2913 0.8226 0.6492 0.144 Uiso 1 1 calc R
C48 C -0.081(2) -0.239(2) -0.2204(8) 0.49(3) Uani 1 1 d .
H48A H -0.0710 -0.2677 -0.2549 0.738 Uiso 1 1 calc R
H48B H -0.1406 -0.1945 -0.2162 0.738 Uiso 1 1 calc R
H48C H -0.0802 -0.2777 -0.1906 0.738 Uiso 1 1 calc R
C49 C 0.2083(5) -0.2212(4) -0.1799(2) 0.0657(17) Uani 1 1 d .
H49A H 0.1868 -0.2434 -0.2086 0.099 Uiso 1 1 calc R
H49B H 0.2580 -0.2652 -0.1664 0.099 Uiso 1 1 calc R
H49C H 0.2309 -0.1765 -0.1943 0.099 Uiso 1 1 calc R
C50 C 0.2491(13) 0.2926(11) -0.1066(8) 0.272(11) Uani 1 1 d .
H50A H 0.2939 0.3219 -0.1101 0.408 Uiso 1 1 calc R
H50B H 0.1875 0.3313 -0.0943 0.408 Uiso 1 1 calc R
H50C H 0.2505 0.2690 -0.1417 0.408 Uiso 1 1 calc R
C53 C 0.1150(8) -0.0369(8) -0.2894(5) 0.108(3) Uiso 1 1 d .
O1 O 0.5304(2) 0.23111(19) 0.56399(13) 0.0374(7) Uani 1 1 d .
O2 O 0.4775(2) 0.33287(19) 0.64555(12) 0.0387(7) Uani 1 1 d .
O3 O 0.3570(2) 0.2928(2) 0.60438(13) 0.0398(7) Uani 1 1 d .
O4 O 0.6457(2) 0.3441(2) 0.57602(13) 0.0372(7) Uani 1 1 d .
O5 O 0.7526(2) 0.4304(2) 0.58119(16) 0.0455(8) Uani 1 1 d .
O6 O 0.4742(2) 0.40475(17) 0.53952(11) 0.0288(6) Uani 1 1 d .
O7 O 0.5268(2) 0.52402(17) 0.57154(11) 0.0289(6) Uani 1 1 d .
O8 O 0.5284(2) 0.4575(2) 0.67887(12) 0.0389(7) Uani 1 1 d .
O9 O 0.3555(2) 0.52360(19) 0.62886(12) 0.0345(7) Uani 1 1 d .
O10 O 0.6447(2) 0.5356(2) 0.66659(13) 0.0425(8) Uani 1 1 d .
O11 O 0.6351(3) 0.6634(2) 0.59887(14) 0.0424(8) Uani 1 1 d .
O12 O 0.8219(3) 0.5578(3) 0.6117(2) 0.0742(13) Uani 1 1 d .
H12G H 0.8381 0.5914 0.5907 0.111 Uiso 1 1 calc R
O13 O 0.4843(2) 0.71368(19) 0.55897(13) 0.0386(7) Uani 1 1 d .
O14 O 0.3078(3) 0.7107(2) 0.62510(13) 0.0434(8) Uani 1 1 d .
O15 O 0.3720(2) 0.62584(19) 0.53628(12) 0.0322(6) Uani 1 1 d .
O16 O 0.2016(2) 0.6815(2) 0.49100(14) 0.0467(8) Uani 1 1 d .
O17 O 0.1322(3) 0.7950(2) 0.58434(15) 0.0495(9) Uani 1 1 d .
O18 O 0.0434(4) 0.8545(3) 0.67767(18) 0.0737(13) Uani 1 1 d .
H18D H 0.0311 0.8259 0.7037 0.111 Uiso 1 1 calc R
O19 O 0.0251(4) 0.7272(3) 0.6374(3) 0.0901(17) Uani 1 1 d .
H19D H 0.0737 0.6879 0.6285 0.135 Uiso 1 1 calc R
O20 O 0.1969(2) 0.6132(2) 0.60410(14) 0.0420(8) Uani 1 1 d .
O21 O 0.6323(3) 0.7236(2) 0.50282(13) 0.0407(7) Uani 1 1 d .
O22 O 0.2467(3) 0.4566(2) 0.59645(15) 0.0453(8) Uani 1 1 d .
O23 O 0.2781(3) 0.4429(2) 0.48762(14) 0.0441(8) Uani 1 1 d .
O24 O 0.1807(3) 0.3346(3) 0.5564(2) 0.0682(12) Uani 1 1 d .
O25 O 0.6914(3) 0.2169(2) 0.48593(15) 0.0492(9) Uani 1 1 d .
O27 O 0.9160(5) 0.4146(4) 0.4739(2) 0.1002(19) Uani 1 1 d .
O28 O -0.0385(3) -0.1993(2) -0.09737(14) 0.0456(8) Uani 1 1 d .
O29 O -0.0952(2) -0.2273(2) -0.00026(14) 0.0423(8) Uani 1 1 d .
O30 O 0.0679(2) -0.21804(19) -0.02400(12) 0.0361(7) Uani 1 1 d .
O31 O 0.1324(3) -0.1892(2) -0.13577(13) 0.0444(8) Uani 1 1 d .
O32 O 0.0111(4) -0.1937(3) -0.21958(16) 0.0618(11) Uani 1 1 d .
O33 O -0.1179(3) -0.0527(2) -0.14913(16) 0.0514(9) Uani 1 1 d .
O34 O -0.2448(3) 0.0428(3) -0.08385(15) 0.0512(9) Uani 1 1 d .
O35 O -0.1030(2) 0.0866(2) -0.12037(13) 0.0383(7) Uani 1 1 d .
O36 O 0.0539(3) -0.0402(2) -0.18385(13) 0.0436(8) Uani 1 1 d .
O37 O 0.0249(2) -0.05297(18) -0.07469(11) 0.0319(6) Uani 1 1 d .
O38 O 0.1244(2) -0.08535(18) 0.00224(11) 0.0318(6) Uani 1 1 d .
O39 O 0.1990(2) -0.0499(2) -0.12038(14) 0.0413(7) Uani 1 1 d .
O40 O 0.0373(2) 0.09547(18) -0.05956(12) 0.0319(6) Uani 1 1 d .
O41 O 0.0672(3) 0.1260(2) -0.17006(13) 0.0415(8) Uani 1 1 d .
O42 O -0.0579(2) 0.2410(2) -0.10906(13) 0.0405(7) Uani 1 1 d .
O43 O -0.2168(2) 0.2443(2) -0.04262(14) 0.0435(8) Uani 1 1 d .
O44 O 0.1124(2) 0.2247(2) -0.11246(14) 0.0416(8) Uani 1 1 d .
O45 O 0.2765(3) 0.2142(3) -0.0600(2) 0.0689(12) Uani 1 1 d .
O46 O 0.2080(3) 0.0652(2) 0.00062(14) 0.0448(8) Uani 1 1 d .
O47 O 0.2458(2) 0.0768(2) -0.11086(14) 0.0438(8) Uani 1 1 d .
O48 O 0.3295(3) -0.0608(2) -0.06730(16) 0.0518(9) Uani 1 1 d .
O49 O 0.1090(16) 0.0283(10) -0.3173(8) 0.388(16) Uani 1 1 d .
O50 O 0.3373(3) -0.1724(2) 0.01265(16) 0.0501(9) Uani 1 1 d .
O51 O 0.2617(2) -0.2197(2) -0.05930(14) 0.0438(8) Uani 1 1 d .
O52 O 0.4705(2) 0.61658(19) 0.67140(12) 0.0382(7) Uani 1 1 d .
O53 O 0.4101(3) -0.0325(4) 0.0234(2) 0.0869(16) Uani 1 1 d .
H53A H 0.4561 -0.0689 0.0072 0.130 Uiso 1 1 calc R
O54 O -0.0080(11) 0.5412(10) 0.4358(12) 0.381(14) Uani 1 1 d .
O55 O -0.2417(12) -0.1603(12) -0.1123(8) 0.310(9) Uani 1 1 d .
O56 O -0.1100(14) 0.652(2) 0.5401(11) 0.53(2) Uani 1 1 d .
O58 O 0.4050(9) 0.1328(7) 0.0178(8) 0.280(9) Uani 1 1 d .
O57 O 0.3612(17) 0.3128(15) -0.0939(10) 0.372(11) Uiso 1 1 d .
P1 P 0.45833(9) 0.26336(7) 0.61648(5) 0.0348(2) Uani 1 1 d .
P2 P 0.74619(8) 0.34490(7) 0.56760(5) 0.0341(2) Uani 1 1 d .
P3 P 0.25450(8) 0.52963(7) 0.62846(5) 0.0329(2) Uani 1 1 d .
P4 P 0.54490(9) 0.53905(8) 0.69113(4) 0.0361(3) Uani 1 1 d .
P5 P 0.04421(11) 0.81327(9) 0.62495(6) 0.0502(3) Uani 1 1 d .
P6 P 0.57691(9) 0.72731(7) 0.56085(5) 0.0350(2) Uani 1 1 d .
P7 P -0.00774(9) -0.24425(7) -0.04416(5) 0.0366(3) Uani 1 1 d .
P8 P 0.29549(9) -0.23760(8) -0.00258(6) 0.0423(3) Uani 1 1 d .
P9 P -0.16831(9) 0.04055(8) -0.13241(5) 0.0390(3) Uani 1 1 d .
P10 P 0.28062(9) -0.01968(8) -0.11596(5) 0.0412(3) Uani 1 1 d .
P11 P 0.03850(9) 0.21527(8) -0.14552(5) 0.0376(3) Uani 1 1 d .
Mn1 Mn 0.57779(5) 0.30254(4) 0.51398(3) 0.03058(15) Uani 1 1 d .
Mn2 Mn 0.50160(5) 0.42882(4) 0.61033(2) 0.02942(14) Uani 1 1 d .
Mn3 Mn 0.5000 0.5000 0.5000 0.02736(18) Uani 1 2 d S
Mn4 Mn 0.42285(5) 0.62126(4) 0.60328(2) 0.02963(14) Uani 1 1 d .
Mn5 Mn 0.24642(5) 0.70391(4) 0.55947(3) 0.03272(15) Uani 1 1 d .
Mn6 Mn 0.68913(5) 0.54616(4) 0.59096(3) 0.03769(16) Uani 1 1 d .
Mn7 Mn 0.31143(5) 0.36667(4) 0.54734(3) 0.03617(16) Uani 1 1 d .
Mn8 Mn 0.0000 0.0000 0.0000 0.02723(18) Uani 1 2 d S
Mn9 Mn 0.05164(5) 0.03313(4) -0.12475(3) 0.03255(15) Uani 1 1 d .
Mn10 Mn 0.00680(6) -0.12428(4) -0.14700(3) 0.03893(17) Uani 1 1 d .
Mn11 Mn 0.14332(5) -0.13794(4) -0.06847(3) 0.03267(15) Uani 1 1 d .
Mn12 Mn 0.28141(5) -0.05342(5) 0.00818(3) 0.04252(18) Uani 1 1 d .
Mn13 Mn -0.09106(5) 0.16818(4) -0.05341(3) 0.03162(15) Uani 1 1 d .
Mn14 Mn 0.15966(5) 0.14618(4) -0.05521(3) 0.03696(16) Uani 1 1 d .

loop_
_atom_site_aniso_label
_atom_site_aniso_U_11
_atom_site_aniso_U_22
_atom_site_aniso_U_33
_atom_site_aniso_U_23
_atom_site_aniso_U_13
_atom_site_aniso_U_12
C1 0.070(4) 0.031(2) 0.041(3) 0.010(2) -0.005(2) -0.019(2)
C2 0.177(9) 0.048(4) 0.088(5) 0.020(4) -0.032(6) -0.062(5)
C3 0.098(6) 0.089(6) 0.120(7) 0.070(5) -0.042(5) -0.028(5)
C4 0.157(8) 0.065(4) 0.057(4) 0.022(3) 0.039(5) -0.030(5)
C5 0.050(3) 0.037(2) 0.042(3) 0.008(2) -0.018(2) -0.001(2)
C6 0.072(4) 0.074(4) 0.033(3) 0.007(3) -0.008(3) -0.009(3)
C7 0.098(5) 0.037(3) 0.077(5) 0.008(3) -0.019(4) -0.007(3)
C8 0.048(3) 0.092(5) 0.057(4) 0.007(3) -0.022(3) -0.003(3)
C9 0.050(3) 0.042(3) 0.033(2) -0.0041(19) 0.008(2) -0.014(2)
C10 0.051(4) 0.076(5) 0.086(5) 0.012(4) 0.019(3) -0.022(3)
C11 0.082(4) 0.060(4) 0.043(3) 0.019(3) 0.010(3) -0.014(3)
C12 0.108(6) 0.066(4) 0.040(3) -0.017(3) 0.006(3) -0.019(4)
C13 0.065(3) 0.050(3) 0.027(2) -0.005(2) -0.007(2) -0.019(3)
C14 0.113(6) 0.092(5) 0.035(3) 0.005(3) -0.031(4) -0.013(5)
C15 0.089(5) 0.128(7) 0.039(3) -0.011(4) 0.006(3) -0.043(5)
C16 0.152(8) 0.083(5) 0.050(4) -0.023(4) -0.024(4) -0.046(5)
C17 0.058(4) 0.096(6) 0.069(4) -0.012(4) -0.011(3) 0.009(4)
C18 0.132(10) 0.229(15) 0.137(10) -0.089(10) -0.094(8) 0.040(10)
C19 0.042(4) 0.205(13) 0.152(10) -0.024(9) -0.011(5) 0.001(6)
C20 0.154(10) 0.073(6) 0.151(10) 0.036(6) -0.045(8) 0.011(6)
C21 0.061(3) 0.032(2) 0.051(3) -0.012(2) -0.003(2) -0.019(2)
C22 0.144(8) 0.067(5) 0.075(5) -0.039(4) 0.031(5) -0.044(5)
C23 0.154(9) 0.031(3) 0.116(7) -0.008(4) -0.066(6) -0.009(4)
C24 0.083(5) 0.068(5) 0.142(8) -0.040(5) -0.011(5) -0.040(4)
C25 0.077(4) 0.034(3) 0.050(3) -0.002(2) -0.004(3) -0.020(3)
C26 0.148(8) 0.051(4) 0.095(6) -0.001(4) -0.029(5) -0.058(5)
C27 0.106(6) 0.037(3) 0.074(4) 0.016(3) -0.017(4) -0.023(3)
C28 0.121(7) 0.040(3) 0.073(5) -0.015(3) 0.017(4) -0.012(4)
C29 0.045(3) 0.051(3) 0.073(4) 0.009(3) 0.001(3) 0.006(3)
C30 0.080(5) 0.039(3) 0.148(8) -0.005(4) -0.019(5) 0.007(3)
C31 0.080(5) 0.073(5) 0.093(6) 0.012(4) -0.028(4) 0.015(4)
C32 0.057(4) 0.086(6) 0.131(8) -0.002(5) 0.033(5) 0.016(4)
C33 0.096(5) 0.065(4) 0.054(3) 0.027(3) -0.046(3) -0.038(4)
C34 0.163(9) 0.139(8) 0.130(8) 0.068(7) -0.121(8) -0.090(8)
C35 0.100(6) 0.067(5) 0.090(5) 0.022(4) -0.049(5) -0.002(4)
C36 0.175(10) 0.099(6) 0.037(3) 0.022(4) -0.028(5) -0.042(6)
C37 0.053(3) 0.055(3) 0.052(3) 0.003(3) 0.021(3) -0.014(3)
C38 0.100(6) 0.089(5) 0.050(4) 0.004(4) 0.031(4) -0.017(5)
C39 0.073(5) 0.062(4) 0.084(5) -0.005(4) 0.036(4) -0.001(4)
C40 0.064(4) 0.084(5) 0.099(6) 0.002(4) 0.026(4) -0.038(4)
C41 0.079(4) 0.049(3) 0.038(3) 0.020(2) -0.007(3) -0.028(3)
C42 0.115(6) 0.100(6) 0.066(4) 0.045(4) -0.045(4) -0.055(5)
C43 0.123(7) 0.045(3) 0.067(4) 0.021(3) -0.004(4) -0.024(4)
C44 0.101(6) 0.080(5) 0.050(3) 0.015(3) 0.020(4) -0.040(4)
C45 0.084(5) 0.037(3) 0.140(8) -0.025(4) 0.004(5) -0.002(3)
C46 0.213(18) 0.50(4) 0.28(2) 0.22(3) -0.133(17) -0.28(2)
C47 0.067(5) 0.094(6) 0.112(7) -0.065(5) -0.006(4) -0.003(4)
C48 0.63(6) 0.46(5) 0.134(16) -0.11(2) -0.18(3) 0.22(4)
C49 0.074(4) 0.066(4) 0.044(3) -0.021(3) 0.016(3) -0.014(3)
C50 0.34(2) 0.264(18) 0.32(2) -0.019(16) 0.079(18) -0.29(2)
O1 0.0463(19) 0.0298(15) 0.0328(16) 0.0029(12) 0.0005(14) -0.0115(14)
O2 0.056(2) 0.0315(16) 0.0288(15) 0.0050(12) -0.0030(14) -0.0174(15)
O3 0.0467(19) 0.0377(17) 0.0337(16) 0.0054(13) -0.0021(14) -0.0146(15)
O4 0.0376(17) 0.0406(17) 0.0310(15) -0.0023(13) -0.0037(13) -0.0102(14)
O5 0.0431(19) 0.0332(17) 0.057(2) 0.0040(15) -0.0094(16) -0.0087(15)
O6 0.0352(15) 0.0258(14) 0.0249(13) 0.0020(11) -0.0040(11) -0.0100(12)
O7 0.0356(16) 0.0254(14) 0.0248(13) 0.0014(11) -0.0018(11) -0.0105(12)
O8 0.054(2) 0.0380(17) 0.0272(15) 0.0027(12) -0.0096(14) -0.0177(15)
O9 0.0354(16) 0.0323(15) 0.0321(15) 0.0012(12) 0.0028(12) -0.0103(13)
O10 0.048(2) 0.0475(19) 0.0333(16) 0.0058(14) -0.0116(14) -0.0161(16)
O11 0.052(2) 0.0343(17) 0.0376(17) -0.0019(13) -0.0084(15) -0.0091(15)
O12 0.053(3) 0.076(3) 0.100(4) 0.001(3) -0.015(2) -0.029(2)
O13 0.0493(19) 0.0324(16) 0.0379(17) -0.0005(13) -0.0072(14) -0.0181(15)
O14 0.050(2) 0.0352(17) 0.0345(17) -0.0060(13) 0.0008(14) -0.0022(15)
O15 0.0346(16) 0.0325(15) 0.0284(14) 0.0036(12) -0.0034(12) -0.0108(13)
O16 0.0374(18) 0.062(2) 0.0347(17) 0.0031(16) -0.0043(14) -0.0090(16)
O17 0.052(2) 0.0372(18) 0.0446(19) -0.0008(15) 0.0034(16) 0.0004(16)
O18 0.086(3) 0.088(3) 0.044(2) -0.006(2) -0.002(2) -0.028(3)
O19 0.076(3) 0.064(3) 0.119(5) -0.003(3) 0.026(3) -0.027(3)
O20 0.0364(17) 0.0389(18) 0.0445(18) 0.0090(14) -0.0014(14) -0.0076(14)
O21 0.055(2) 0.0301(16) 0.0366(17) -0.0016(13) -0.0034(15) -0.0148(15)
O22 0.047(2) 0.0420(19) 0.0448(19) -0.0100(15) -0.0035(15) -0.0117(16)
O23 0.055(2) 0.0362(17) 0.0350(17) 0.0001(13) -0.0010(15) -0.0093(16)
O24 0.060(3) 0.069(3) 0.084(3) 0.001(2) -0.008(2) -0.033(2)
O25 0.052(2) 0.0349(18) 0.0433(19) 0.0012(14) 0.0016(16) 0.0050(16)
O27 0.121(5) 0.121(5) 0.088(4) 0.011(3) -0.021(3) -0.079(4)
O28 0.066(2) 0.0443(19) 0.0360(17) 0.0086(14) -0.0138(16) -0.0291(18)
O29 0.049(2) 0.0416(18) 0.0397(17) 0.0009(14) -0.0019(15) -0.0211(16)
O30 0.0462(18) 0.0344(16) 0.0283(15) 0.0008(12) -0.0021(13) -0.0158(14)
O31 0.058(2) 0.0383(18) 0.0302(16) -0.0044(13) 0.0044(15) -0.0120(16)
O32 0.090(3) 0.067(3) 0.037(2) -0.0101(18) -0.008(2) -0.037(2)
O33 0.056(2) 0.045(2) 0.059(2) -0.0030(17) -0.0198(18) -0.0185(18)
O34 0.053(2) 0.066(2) 0.0426(19) 0.0084(17) -0.0113(16) -0.0290(19)
O35 0.0471(19) 0.0345(16) 0.0345(16) 0.0024(13) -0.0076(14) -0.0146(14)
O36 0.070(2) 0.0385(17) 0.0254(15) -0.0001(13) -0.0022(15) -0.0241(17)
O37 0.0391(16) 0.0304(15) 0.0260(14) 0.0036(11) -0.0017(12) -0.0129(13)
O38 0.0386(16) 0.0298(15) 0.0246(14) 0.0027(11) -0.0019(12) -0.0098(13)
O39 0.0433(19) 0.0400(18) 0.0385(17) 0.0036(14) 0.0045(14) -0.0163(15)
O40 0.0332(15) 0.0310(15) 0.0291(14) -0.0003(12) -0.0015(12) -0.0087(12)
O41 0.057(2) 0.0381(17) 0.0296(15) 0.0060(13) 0.0017(14) -0.0202(16)
O42 0.0446(19) 0.0383(17) 0.0344(16) 0.0094(13) 0.0006(14) -0.0124(15)
O43 0.0403(18) 0.0378(17) 0.0440(18) 0.0098(14) -0.0033(15) -0.0045(15)
O44 0.049(2) 0.0353(17) 0.0426(18) 0.0086(14) -0.0049(15) -0.0192(15)
O45 0.063(3) 0.084(3) 0.071(3) 0.003(2) -0.014(2) -0.037(2)
O46 0.050(2) 0.0397(18) 0.0419(18) 0.0076(14) -0.0076(15) -0.0123(16)
O47 0.0455(19) 0.0432(19) 0.0389(17) 0.0042(14) 0.0049(15) -0.0157(16)
O48 0.047(2) 0.048(2) 0.050(2) 0.0106(16) 0.0048(16) -0.0084(17)
O49 0.55(3) 0.204(14) 0.33(2) -0.101(14) -0.32(2) 0.102(17)
O50 0.0410(19) 0.047(2) 0.057(2) 0.0114(17) -0.0099(17) -0.0077(16)
O51 0.0425(19) 0.0385(18) 0.0382(17) 0.0007(14) 0.0041(14) -0.0019(15)
O52 0.0507(19) 0.0328(16) 0.0293(15) -0.0044(12) -0.0081(14) -0.0100(14)
O53 0.057(3) 0.111(4) 0.107(4) 0.020(3) -0.020(3) -0.045(3)
O54 0.187(14) 0.207(15) 0.72(5) 0.02(2) 0.01(2) -0.055(12)
O55 0.282(19) 0.35(2) 0.36(2) 0.084(18) -0.090(16) -0.181(18)
O56 0.28(2) 0.98(6) 0.48(3) 0.45(4) -0.21(2) -0.41(3)
O58 0.174(10) 0.128(8) 0.58(3) 0.095(12) -0.156(14) -0.075(8)
P1 0.0475(7) 0.0262(5) 0.0297(5) 0.0054(4) -0.0020(5) -0.0132(5)
P2 0.0361(6) 0.0335(6) 0.0283(5) 0.0038(4) -0.0058(4) -0.0058(5)
P3 0.0368(6) 0.0293(5) 0.0290(5) 0.0003(4) 0.0018(4) -0.0092(5)
P4 0.0486(7) 0.0360(6) 0.0236(5) -0.0006(4) -0.0078(5) -0.0127(5)
P5 0.0485(8) 0.0475(8) 0.0477(7) -0.0055(6) 0.0007(6) -0.0096(6)
P6 0.0454(7) 0.0265(5) 0.0347(6) -0.0047(4) -0.0041(5) -0.0144(5)
P7 0.0525(7) 0.0288(5) 0.0299(5) 0.0006(4) -0.0022(5) -0.0174(5)
P8 0.0350(6) 0.0363(6) 0.0456(7) 0.0075(5) -0.0013(5) -0.0016(5)
P9 0.0488(7) 0.0402(6) 0.0321(6) 0.0089(5) -0.0146(5) -0.0174(5)
P10 0.0386(6) 0.0405(6) 0.0376(6) 0.0041(5) 0.0085(5) -0.0109(5)
P11 0.0482(7) 0.0331(6) 0.0312(6) 0.0088(4) -0.0012(5) -0.0162(5)
Mn1 0.0363(3) 0.0257(3) 0.0259(3) 0.0002(2) -0.0007(3) -0.0070(3)
Mn2 0.0402(4) 0.0258(3) 0.0218(3) 0.0021(2) -0.0032(2) -0.0113(3)
Mn3 0.0375(5) 0.0234(4) 0.0215(4) 0.0008(3) -0.0031(3) -0.0111(4)
Mn4 0.0365(3) 0.0260(3) 0.0241(3) -0.0015(2) -0.0023(2) -0.0081(3)
Mn5 0.0337(3) 0.0305(3) 0.0280(3) -0.0012(2) -0.0003(3) -0.0044(3)
Mn6 0.0433(4) 0.0325(3) 0.0347(4) 0.0016(3) -0.0047(3) -0.0097(3)
Mn7 0.0428(4) 0.0306(3) 0.0323(3) -0.0016(3) -0.0020(3) -0.0099(3)
Mn8 0.0315(4) 0.0262(4) 0.0206(4) 0.0011(3) -0.0006(3) -0.0068(3)
Mn9 0.0437(4) 0.0300(3) 0.0223(3) 0.0022(2) 0.0002(3) -0.0127(3)
Mn10 0.0577(5) 0.0343(4) 0.0261(3) 0.0009(3) -0.0042(3) -0.0179(3)
Mn11 0.0367(4) 0.0288(3) 0.0271(3) 0.0007(2) 0.0015(3) -0.0068(3)
Mn12 0.0412(4) 0.0430(4) 0.0418(4) 0.0096(3) -0.0055(3) -0.0135(3)
Mn13 0.0350(3) 0.0284(3) 0.0280(3) 0.0053(2) -0.0020(3) -0.0079(3)
Mn14 0.0412(4) 0.0355(4) 0.0332(3) 0.0040(3) -0.0011(3) -0.0140(3)

loop_
_atom_type_symbol
_atom_type_description
_atom_type_scat_dispersion_real
_atom_type_scat_dispersion_imag
_atom_type_scat_source
C C 0.0033 0.0016 'International Tables Vol C Tables 4.2.6.8 and 6.1.1.4'
H H 0.0000 0.0000 'International Tables Vol C Tables 4.2.6.8 and 6.1.1.4'
O O 0.0106 0.0060 'International Tables Vol C Tables 4.2.6.8 and 6.1.1.4'
P P 0.1023 0.0942 'International Tables Vol C Tables 4.2.6.8 and 6.1.1.4'
Mn Mn 0.3368 0.7283 'International Tables Vol C Tables 4.2.6.8 and 6.1.1.4'

loop_
_geom_angle_atom_site_label_1
_geom_angle_atom_site_label_2
_geom_angle_atom_site_label_3
_geom_angle
_geom_angle_site_symmetry_1
_geom_angle_site_symmetry_3
C4 C1 C3 111.9(7) . .
C4 C1 C2 109.8(6) . .
C3 C1 C2 108.6(6) . .
C4 C1 P1 109.3(4) . .
C3 C1 P1 109.1(4) . .
C2 C1 P1 108.1(4) . .
C1 C2 H2A 109.5 . .
C1 C2 H2B 109.5 . .
H2A C2 H2B 109.5 . .
C1 C2 H2C 109.5 . .
H2A C2 H2C 109.5 . .
H2B C2 H2C 109.5 . .
C1 C3 H3A 109.5 . .
C1 C3 H3B 109.5 . .
H3A C3 H3B 109.5 . .
C1 C3 H3C 109.5 . .
H3A C3 H3C 109.5 . .
H3B C3 H3C 109.5 . .
C1 C4 H4A 109.5 . .
C1 C4 H4B 109.5 . .
H4A C4 H4B 109.5 . .
C1 C4 H4C 109.5 . .
H4A C4 H4C 109.5 . .
H4B C4 H4C 109.5 . .
C6 C5 C7 110.5(5) . .
C6 C5 C8 111.0(5) . .
C7 C5 C8 109.4(5) . .
C6 C5 P2 107.9(4) . .
C7 C5 P2 108.4(4) . .
C8 C5 P2 109.5(4) . .
C5 C6 H6A 109.5 . .
C5 C6 H6B 109.5 . .
H6A C6 H6B 109.5 . .
C5 C6 H6C 109.5 . .
H6A C6 H6C 109.5 . .
H6B C6 H6C 109.5 . .
C5 C7 H7A 109.5 . .
C5 C7 H7B 109.5 . .
H7A C7 H7B 109.5 . .
C5 C7 H7C 109.5 . .
H7A C7 H7C 109.5 . .
H7B C7 H7C 109.5 . .
C5 C8 H8A 109.5 . .
C5 C8 H8B 109.5 . .
H8A C8 H8B 109.5 . .
C5 C8 H8C 109.5 . .
H8A C8 H8C 109.5 . .
H8B C8 H8C 109.5 . .
C10 C9 C11 109.9(5) . .
C10 C9 C12 110.7(5) . .
C11 C9 C12 109.5(5) . .
C10 C9 P3 110.5(4) . .
C11 C9 P3 107.8(4) . .
C12 C9 P3 108.3(4) . .
C9 C10 H10A 109.5 . .
C9 C10 H10B 109.5 . .
H10A C10 H10B 109.5 . .
C9 C10 H10C 109.5 . .
H10A C10 H10C 109.5 . .
H10B C10 H10C 109.5 . .
C9 C11 H11A 109.5 . .
C9 C11 H11B 109.5 . .
H11A C11 H11B 109.5 . .
C9 C11 H11C 109.5 . .
H11A C11 H11C 109.5 . .
H11B C11 H11C 109.5 . .
C9 C12 H12A 109.5 . .
C9 C12 H12B 109.5 . .
H12A C12 H12B 109.5 . .
C9 C12 H12C 109.5 . .
H12A C12 H12C 109.5 . .
H12B C12 H12C 109.5 . .
C15 C13 C16 110.4(6) . .
C15 C13 C14 109.4(6) . .
C16 C13 C14 111.0(6) . .
C15 C13 P4 109.1(4) . .
C16 C13 P4 108.3(4) . .
C14 C13 P4 108.5(4) . .
C13 C14 H14A 109.5 . .
C13 C14 H14B 109.5 . .
H14A C14 H14B 109.5 . .
C13 C14 H14C 109.5 . .
H14A C14 H14C 109.5 . .
H14B C14 H14C 109.5 . .
C13 C15 H15A 109.5 . .
C13 C15 H15B 109.5 . .
H15A C15 H15B 109.5 . .
C13 C15 H15C 109.5 . .
H15A C15 H15C 109.5 . .
H15B C15 H15C 109.5 . .
C13 C16 H16A 109.5 . .
C13 C16 H16B 109.5 . .
H16A C16 H16B 109.5 . .
C13 C16 H16C 109.5 . .
H16A C16 H16C 109.5 . .
H16B C16 H16C 109.5 . .
C19 C17 C18 111.6(10) . .
C19 C17 C20 108.1(9) . .
C18 C17 C20 111.6(10) . .
C19 C17 P5 111.2(7) . .
C18 C17 P5 107.8(6) . .
C20 C17 P5 106.5(6) . .
C17 C18 H18A 109.5 . .
C17 C18 H18B 109.5 . .
H18A C18 H18B 109.5 . .
C17 C18 H18C 109.5 . .
H18A C18 H18C 109.5 . .
H18B C18 H18C 109.5 . .
C17 C19 H19A 109.5 . .
C17 C19 H19B 109.5 . .
H19A C19 H19B 109.5 . .
C17 C19 H19C 109.5 . .
H19A C19 H19C 109.5 . .
H19B C19 H19C 109.5 . .
C17 C20 H20A 109.5 . .
C17 C20 H20B 109.5 . .
H20A C20 H20B 109.5 . .
C17 C20 H20C 109.5 . .
H20A C20 H20C 109.5 . .
H20B C20 H20C 109.5 . .
C22 C21 C23 111.8(7) . .
C22 C21 C24 109.1(6) . .
C23 C21 C24 108.2(6) . .
C22 C21 P6 109.7(4) . .
C23 C21 P6 108.9(4) . .
C24 C21 P6 109.0(4) . .
C21 C22 H22A 109.5 . .
C21 C22 H22B 109.5 . .
H22A C22 H22B 109.5 . .
C21 C22 H22C 109.5 . .
H22A C22 H22C 109.5 . .
H22B C22 H22C 109.5 . .
C21 C23 H23A 109.5 . .
C21 C23 H23B 109.5 . .
H23A C23 H23B 109.5 . .
C21 C23 H23C 109.5 . .
H23A C23 H23C 109.5 . .
H23B C23 H23C 109.5 . .
C21 C24 H24A 109.5 . .
C21 C24 H24B 109.5 . .
H24A C24 H24B 109.5 . .
C21 C24 H24C 109.5 . .
H24A C24 H24C 109.5 . .
H24B C24 H24C 109.5 . .
C27 C25 C28 109.0(6) . .
C27 C25 C26 110.2(5) . .
C28 C25 C26 112.2(6) . .
C27 C25 P7 108.2(4) . .
C28 C25 P7 108.6(4) . .
C26 C25 P7 108.6(5) . .
C25 C26 H26A 109.5 . .
C25 C26 H26B 109.5 . .
H26A C26 H26B 109.5 . .
C25 C26 H26C 109.5 . .
H26A C26 H26C 109.5 . .
H26B C26 H26C 109.5 . .
C25 C27 H27A 109.5 . .
C25 C27 H27B 109.5 . .
H27A C27 H27B 109.5 . .
C25 C27 H27C 109.5 . .
H27A C27 H27C 109.5 . .
H27B C27 H27C 109.5 . .
C25 C28 H28A 109.5 . .
C25 C28 H28B 109.5 . .
H28A C28 H28B 109.5 . .
C25 C28 H28C 109.5 . .
H28A C28 H28C 109.5 . .
H28B C28 H28C 109.5 . .
C31 C29 C30 111.3(7) . .
C31 C29 C32 110.8(7) . .
C30 C29 C32 109.8(7) . .
C31 C29 P8 108.6(5) . .
C30 C29 P8 108.3(5) . .
C32 C29 P8 107.9(5) . .
C29 C30 H30A 109.5 . .
C29 C30 H30B 109.5 . .
H30A C30 H30B 109.5 . .
C29 C30 H30C 109.5 . .
H30A C30 H30C 109.5 . .
H30B C30 H30C 109.5 . .
C29 C31 H31A 109.5 . .
C29 C31 H31B 109.5 . .
H31A C31 H31B 109.5 . .
C29 C31 H31C 109.5 . .
H31A C31 H31C 109.5 . .
H31B C31 H31C 109.5 . .
C29 C32 H32A 109.5 . .
C29 C32 H32B 109.5 . .
H32A C32 H32B 109.5 . .
C29 C32 H32C 109.5 . .
H32A C32 H32C 109.5 . .
H32B C32 H32C 109.5 . .
C34 C33 C35 113.3(7) . .
C34 C33 C36 110.1(7) . .
C35 C33 C36 109.4(6) . .
C34 C33 P9 109.1(4) . .
C35 C33 P9 107.8(4) . .
C36 C33 P9 106.9(5) . .
C33 C34 H34A 109.5 . .
C33 C34 H34B 109.5 . .
H34A C34 H34B 109.5 . .
C33 C34 H34C 109.5 . .
H34A C34 H34C 109.5 . .
H34B C34 H34C 109.5 . .
C33 C35 H35A 109.5 . .
C33 C35 H35B 109.5 . .
H35A C35 H35B 109.5 . .
C33 C35 H35C 109.5 . .
H35A C35 H35C 109.5 . .
H35B C35 H35C 109.5 . .
C33 C36 H36A 109.5 . .
C33 C36 H36B 109.5 . .
H36A C36 H36B 109.5 . .
C33 C36 H36C 109.5 . .
H36A C36 H36C 109.5 . .
H36B C36 H36C 109.5 . .
C40 C37 C38 109.7(6) . .
C40 C37 C39 109.9(6) . .
C38 C37 C39 111.1(6) . .
C40 C37 P10 109.4(5) . .
C38 C37 P10 108.2(4) . .
C39 C37 P10 108.5(4) . .
C37 C38 H38A 109.5 . .
C37 C38 H38B 109.5 . .
H38A C38 H38B 109.5 . .
C37 C38 H38C 109.5 . .
H38A C38 H38C 109.5 . .
H38B C38 H38C 109.5 . .
C37 C39 H39A 109.5 . .
C37 C39 H39B 109.5 . .
H39A C39 H39B 109.5 . .
C37 C39 H39C 109.5 . .
H39A C39 H39C 109.5 . .
H39B C39 H39C 109.5 . .
C37 C40 H40A 109.5 . .
C37 C40 H40B 109.5 . .
H40A C40 H40B 109.5 . .
C37 C40 H40C 109.5 . .
H40A C40 H40C 109.5 . .
H40B C40 H40C 109.5 . .
C42 C41 C44 110.4(6) . .
C42 C41 C43 110.5(6) . .
C44 C41 C43 109.8(6) . .
C42 C41 P11 108.9(4) . .
C44 C41 P11 109.1(4) . .
C43 C41 P11 108.1(4) . .
C41 C42 H42A 109.5 . .
C41 C42 H42B 109.5 . .
H42A C42 H42B 109.5 . .
C41 C42 H42C 109.5 . .
H42A C42 H42C 109.5 . .
H42B C42 H42C 109.5 . .
C41 C43 H43A 109.5 . .
C41 C43 H43B 109.5 . .
H43A C43 H43B 109.5 . .
C41 C43 H43C 109.5 . .
H43A C43 H43C 109.5 . .
H43B C43 H43C 109.5 . .
C41 C44 H44A 109.5 . .
C41 C44 H44B 109.5 . .
H44A C44 H44B 109.5 . .
C41 C44 H44C 109.5 . .
H44A C44 H44C 109.5 . .
H44B C44 H44C 109.5 . .
O25 C45 H45A 109.5 . .
O25 C45 H45B 109.5 . .
H45A C45 H45B 109.5 . .
O25 C45 H45C 109.5 . .
H45A C45 H45C 109.5 . .
H45B C45 H45C 109.5 . .
O24 C46 H46A 109.5 . .
O24 C46 H46B 109.5 . .
H46A C46 H46B 109.5 . .
O24 C46 H46C 109.5 . .
H46A C46 H46C 109.5 . .
H46B C46 H46C 109.5 . .
O14 C47 H47A 109.5 . .
O14 C47 H47B 109.5 . .
H47A C47 H47B 109.5 . .
O14 C47 H47C 109.5 . .
H47A C47 H47C 109.5 . .
H47B C47 H47C 109.5 . .
O32 C48 H48A 109.5 . .
O32 C48 H48B 109.5 . .
H48A C48 H48B 109.5 . .
O32 C48 H48C 109.5 . .
H48A C48 H48C 109.5 . .
H48B C48 H48C 109.5 . .
O31 C49 H49A 109.5 . .
O31 C49 H49B 109.5 . .
H49A C49 H49B 109.5 . .
O31 C49 H49C 109.5 . .
H49A C49 H49C 109.5 . .
H49B C49 H49C 109.5 . .
O45 C50 H50A 109.5 . .
O45 C50 H50B 109.5 . .
H50A C50 H50B 109.5 . .
O45 C50 H50C 109.5 . .
H50A C50 H50C 109.5 . .
H50B C50 H50C 109.5 . .
P1 O1 Mn1 123.76(19) . .
P1 O2 Mn2 125.26(18) . .
P1 O3 Mn7 125.57(19) . .
P2 O4 Mn1 125.87(18) . .
P2 O4 Mn2 138.6(2) . .
Mn1 O4 Mn2 86.45(12) . .
P2 O5 Mn6 146.3(2) . .
Mn2 O6 Mn1 103.55(13) . .
Mn2 O6 Mn3 96.76(12) . .
Mn1 O6 Mn3 107.61(13) . .
Mn2 O7 Mn4 103.76(13) . .
Mn2 O7 Mn3 96.72(12) . .
Mn4 O7 Mn3 107.22(14) . .
P4 O8 Mn2 125.50(18) . .
P3 O9 Mn4 127.92(18) . .
P3 O9 Mn2 139.57(19) . .
Mn4 O9 Mn2 85.91(11) . .
P4 O10 Mn6 125.9(2) . .
P6 O11 Mn6 129.2(2) . .
Mn6 O12 H12G 109.5 . .
P6 O13 Mn1 129.06(19) . 2_666
P6 O13 Mn4 130.45(19) . .
Mn1 O13 Mn4 88.15(11) 2_666 .
C47 O14 Mn4 128.1(4) . .
C47 O14 Mn5 133.0(4) . .
Mn4 O14 Mn5 97.18(14) . .
Mn4 O15 Mn1 107.14(15) . 2_666
Mn4 O15 Mn5 99.49(14) . .
Mn1 O15 Mn5 99.54(13) 2_666 .
Mn4 O15 Mn3 91.46(12) . .
Mn1 O15 Mn3 91.59(11) 2_666 .
Mn5 O15 Mn3 161.27(16) . .
P2 O16 Mn5 131.4(2) 2_666 .
P5 O17 Mn5 140.8(2) . .
P5 O18 H18D 109.5 . .
P5 O19 H19D 109.5 . .
P3 O20 Mn5 128.1(2) . .
P6 O21 Mn7 130.6(2) . 2_666
P3 O22 Mn7 145.3(2) . .
Mn7 O23 Mn6 141.69(19) . 2_666
C46 O24 Mn7 123.2(7) . .
C45 O25 Mn1 131.4(4) . .
C45 O25 Mn5 131.4(4) . 2_666
Mn1 O25 Mn5 96.34(15) . 2_666
P7 O28 Mn10 133.0(2) . .
P7 O29 Mn14 136.8(2) . 2
P7 O30 Mn11 126.09(18) . .
P7 O30 Mn13 138.01(19) . 2
Mn11 O30 Mn13 86.44(11) . 2
C49 O31 Mn10 123.4(4) . .
C49 O31 Mn11 123.9(4) . .
Mn10 O31 Mn11 101.86(15) . .
C48 O32 Mn10 117.8(7) . .
P9 O33 Mn10 131.5(2) . .
P9 O34 Mn12 146.7(2) . 2
P9 O35 Mn9 126.87(19) . .
P9 O35 Mn13 138.8(2) . .
Mn9 O35 Mn13 83.16(11) . .
Mn10 O36 Mn9 104.00(14) . .
Mn11 O37 Mn9 106.88(14) . .
Mn11 O37 Mn8 98.23(13) . .
Mn9 O37 Mn8 103.54(13) . .
Mn11 O37 Mn10 90.91(12) . .
Mn9 O37 Mn10 90.95(11) . .
Mn8 O37 Mn10 159.69(16) . .
Mn11 O38 Mn8 99.22(13) . .
Mn11 O38 Mn13 102.56(14) . 2
Mn8 O38 Mn13 101.16(14) . 2
P10 O39 Mn11 130.6(2) . .
P10 O39 Mn9 125.54(19) . .
Mn11 O39 Mn9 89.19(12) . .
Mn9 O40 Mn13 102.12(14) . .
Mn9 O40 Mn8 96.10(12) . .
Mn13 O40 Mn8 92.77(12) . .
Mn9 O40 Mn14 113.94(14) . .
Mn13 O40 Mn14 122.43(14) . .
Mn8 O40 Mn14 124.21(13) . .
P11 O41 Mn9 120.95(19) . .
P11 O42 Mn13 121.9(2) . .
P8 O43 Mn13 125.45(19) 2 .
P11 O44 Mn14 122.26(18) . .
C50 O45 Mn14 106.1(5) . .
Mn14 O46 Mn12 140.8(2) . .
P10 O47 Mn14 129.0(2) . .
P10 O48 Mn12 129.2(2) . .
P8 O50 Mn12 125.4(2) . .
P8 O51 Mn11 122.3(2) . .
P4 O52 Mn4 124.30(18) . .
Mn12 O53 H53A 109.5 . .
O2 P1 O3 110.8(2) . .
O2 P1 O1 111.68(19) . .
O3 P1 O1 112.03(19) . .
O2 P1 C1 107.8(2) . .
O3 P1 C1 106.5(2) . .
O1 P1 C1 107.7(2) . .
O4 P2 O5 112.85(19) . .
O4 P2 O16 113.14(19) . 2_666
O5 P2 O16 108.6(2) . 2_666
O4 P2 C5 109.0(2) . .
O5 P2 C5 104.7(2) . .
O16 P2 C5 108.1(2) 2_666 .
O9 P3 O22 112.40(19) . .
O9 P3 O20 112.76(18) . .
O22 P3 O20 108.2(2) . .
O9 P3 C9 109.4(2) . .
O22 P3 C9 105.9(2) . .
O20 P3 C9 107.9(2) . .
O8 P4 O10 110.8(2) . .
O8 P4 O52 111.48(19) . .
O10 P4 O52 111.93(19) . .
O8 P4 C13 108.3(2) . .
O10 P4 C13 106.6(2) . .
O52 P4 C13 107.5(2) . .
O18 P5 O17 116.0(3) . .
O18 P5 O19 109.9(3) . .
O17 P5 O19 107.3(2) . .
O18 P5 C17 109.5(3) . .
O17 P5 C17 107.9(3) . .
O19 P5 C17 105.7(4) . .
O13 P6 O21 110.8(2) . .
O13 P6 O11 111.24(19) . .
O21 P6 O11 111.0(2) . .
O13 P6 C21 111.0(2) . .
O21 P6 C21 105.8(2) . .
O11 P6 C21 106.8(2) . .
O30 P7 O29 111.53(19) . .
O30 P7 O28 113.18(18) . .
O29 P7 O28 107.9(2) . .
O30 P7 C25 109.3(3) . .
O29 P7 C25 105.4(2) . .
O28 P7 C25 109.1(2) . .
O50 P8 O43 111.3(2) . 2
O50 P8 O51 111.9(2) . .
O43 P8 O51 111.3(2) 2 .
O50 P8 C29 106.9(3) . .
O43 P8 C29 106.8(2) 2 .
O51 P8 C29 108.3(3) . .
O35 P9 O34 112.9(2) . .
O35 P9 O33 113.9(2) . .
O34 P9 O33 107.1(2) . .
O35 P9 C33 110.1(2) . .
O34 P9 C33 105.6(3) . .
O33 P9 C33 106.7(3) . .
O39 P10 O48 110.9(2) . .
O39 P10 O47 109.7(2) . .
O48 P10 O47 111.3(2) . .
O39 P10 C37 111.9(3) . .
O48 P10 C37 107.3(3) . .
O47 P10 C37 105.7(2) . .
O42 P11 O41 112.48(19) . .
O42 P11 O44 109.6(2) . .
O41 P11 O44 111.8(2) . .
O42 P11 C41 107.2(2) . .
O41 P11 C41 108.0(2) . .
O44 P11 C41 107.5(2) . .
O25 Mn1 O1 95.42(15) . .
O25 Mn1 O15 83.87(14) . 2_666
O1 Mn1 O15 178.96(14) . 2_666
O25 Mn1 O6 169.44(15) . .
O1 Mn1 O6 93.88(13) . .
O15 Mn1 O6 86.76(12) 2_666 .
O25 Mn1 O13 90.03(15) . 2_666
O1 Mn1 O13 98.62(13) . 2_666
O15 Mn1 O13 82.15(12) 2_666 2_666
O6 Mn1 O13 93.51(12) . 2_666
O25 Mn1 O4 92.04(15) . .
O1 Mn1 O4 94.33(13) . .
O15 Mn1 O4 84.94(12) 2_666 .
O6 Mn1 O4 82.27(12) . .
O13 Mn1 O4 166.63(12) 2_666 .
O25 Mn1 Mn5 44.07(11) . 2_666
O1 Mn1 Mn5 138.85(10) . 2_666
O15 Mn1 Mn5 40.33(9) 2_666 2_666
O6 Mn1 Mn5 125.91(9) . 2_666
O13 Mn1 Mn5 89.80(9) 2_666 2_666
O4 Mn1 Mn5 82.56(8) . 2_666
O25 Mn1 Mn2 138.47(13) . .
O1 Mn1 Mn2 83.73(10) . .
O15 Mn1 Mn2 96.29(9) 2_666 .
O6 Mn1 Mn2 38.06(8) . .
O13 Mn1 Mn2 131.28(9) 2_666 .
O4 Mn1 Mn2 46.93(8) . .
Mn5 Mn1 Mn2 119.85(3) 2_666 .
O25 Mn1 Mn4 87.98(11) . 2_666
O1 Mn1 Mn4 144.58(11) . 2_666
O15 Mn1 Mn4 36.23(9) 2_666 2_666
O6 Mn1 Mn4 87.34(8) . 2_666
O13 Mn1 Mn4 46.04(8) 2_666 2_666
O4 Mn1 Mn4 120.83(9) . 2_666
Mn5 Mn1 Mn4 58.12(2) 2_666 2_666
Mn2 Mn1 Mn4 116.14(3) . 2_666
O25 Mn1 Mn3 134.02(12) . .
O1 Mn1 Mn3 129.99(10) . .
O15 Mn1 Mn3 50.61(9) 2_666 .
O6 Mn1 Mn3 36.20(8) . .
O13 Mn1 Mn3 89.70(8) 2_666 .
O4 Mn1 Mn3 79.39(8) . .
Mn5 Mn1 Mn3 89.95(2) 2_666 .
Mn2 Mn1 Mn3 55.859(16) . .
Mn4 Mn1 Mn3 60.280(17) 2_666 .
O8 Mn2 O2 88.37(14) . .
O8 Mn2 O6 177.40(13) . .
O2 Mn2 O6 94.16(13) . .
O8 Mn2 O7 93.89(13) . .
O2 Mn2 O7 177.59(13) . .
O6 Mn2 O7 83.59(12) . .
O8 Mn2 O4 98.37(13) . .
O2 Mn2 O4 88.54(13) . .
O6 Mn2 O4 82.29(12) . .
O7 Mn2 O4 90.30(12) . .
O8 Mn2 O9 89.61(13) . .
O2 Mn2 O9 98.75(13) . .
O6 Mn2 O9 89.44(12) . .
O7 Mn2 O9 82.12(11) . .
O4 Mn2 O9 169.37(11) . .
O8 Mn2 Mn3 135.66(10) . .
O2 Mn2 Mn3 135.97(10) . .
O6 Mn2 Mn3 41.81(8) . .
O7 Mn2 Mn3 41.77(8) . .
O4 Mn2 Mn3 84.88(8) . .
O9 Mn2 Mn3 84.51(8) . .
O8 Mn2 Mn1 143.01(11) . .
O2 Mn2 Mn1 80.43(10) . .
O6 Mn2 Mn1 38.39(9) . .
O7 Mn2 Mn1 97.24(9) . .
O4 Mn2 Mn1 46.63(8) . .
O9 Mn2 Mn1 126.78(8) . .
Mn3 Mn2 Mn1 63.729(17) . .
O8 Mn2 Mn4 80.95(10) . .
O2 Mn2 Mn4 143.35(11) . .
O6 Mn2 Mn4 96.65(8) . .
O7 Mn2 Mn4 38.17(9) . .
O4 Mn2 Mn4 127.56(9) . .
O9 Mn2 Mn4 46.65(8) . .
Mn3 Mn2 Mn4 63.377(18) . .
Mn1 Mn2 Mn4 127.10(3) . .
O7 Mn3 O7 180.000(1) 2_666 .
O7 Mn3 O6 82.94(11) 2_666 2_666
O7 Mn3 O6 97.06(11) . 2_666
O7 Mn3 O6 97.06(11) 2_666 .
O7 Mn3 O6 82.94(11) . .
O6 Mn3 O6 180.00(9) 2_666 .
O7 Mn3 O15 106.14(11) 2_666 .
O7 Mn3 O15 73.86(11) . .
O6 Mn3 O15 73.94(11) 2_666 .
O6 Mn3 O15 106.06(11) . .
O7 Mn3 O15 73.86(11) 2_666 2_666
O7 Mn3 O15 106.14(11) . 2_666
O6 Mn3 O15 106.06(11) 2_666 2_666
O6 Mn3 O15 73.94(11) . 2_666
O15 Mn3 O15 180.00(13) . 2_666
O7 Mn3 Mn2 41.51(8) 2_666 2_666
O7 Mn3 Mn2 138.49(8) . 2_666
O6 Mn3 Mn2 41.43(8) 2_666 2_666
O6 Mn3 Mn2 138.57(8) . 2_666
O15 Mn3 Mn2 89.88(7) . 2_666
O15 Mn3 Mn2 90.12(7) 2_666 2_666
O7 Mn3 Mn2 138.49(8) 2_666 .
O7 Mn3 Mn2 41.51(8) . .
O6 Mn3 Mn2 138.57(8) 2_666 .
O6 Mn3 Mn2 41.43(8) . .
O15 Mn3 Mn2 90.12(7) . .
O15 Mn3 Mn2 89.88(7) 2_666 .
Mn2 Mn3 Mn2 180.0 2_666 .
O7 Mn3 Mn4 36.33(8) 2_666 2_666
O7 Mn3 Mn4 143.67(9) . 2_666
O6 Mn3 Mn4 93.86(8) 2_666 2_666
O6 Mn3 Mn4 86.14(8) . 2_666
O15 Mn3 Mn4 142.41(7) . 2_666
O15 Mn3 Mn4 37.59(7) 2_666 2_666
Mn2 Mn3 Mn4 60.626(17) 2_666 2_666
Mn2 Mn3 Mn4 119.374(17) . 2_666
O7 Mn3 Mn4 143.67(8) 2_666 .
O7 Mn3 Mn4 36.33(9) . .
O6 Mn3 Mn4 86.14(8) 2_666 .
O6 Mn3 Mn4 93.86(8) . .
O15 Mn3 Mn4 37.59(7) . .
O15 Mn3 Mn4 142.41(7) 2_666 .
Mn2 Mn3 Mn4 119.374(17) 2_666 .
Mn2 Mn3 Mn4 60.626(17) . .
Mn4 Mn3 Mn4 180.000(14) 2_666 .
O7 Mn3 Mn1 94.03(8) 2_666 2_666
O7 Mn3 Mn1 85.97(8) . 2_666
O6 Mn3 Mn1 36.19(9) 2_666 2_666
O6 Mn3 Mn1 143.81(9) . 2_666
O15 Mn3 Mn1 37.80(7) . 2_666
O15 Mn3 Mn1 142.20(7) 2_666 2_666
Mn2 Mn3 Mn1 60.412(18) 2_666 2_666
Mn2 Mn3 Mn1 119.588(18) . 2_666
Mn4 Mn3 Mn1 121.037(17) 2_666 2_666
Mn4 Mn3 Mn1 58.963(17) . 2_666
O7 Mn3 Mn1 85.97(8) 2_666 .
O7 Mn3 Mn1 94.03(8) . .
O6 Mn3 Mn1 143.81(9) 2_666 .
O6 Mn3 Mn1 36.19(9) . .
O15 Mn3 Mn1 142.20(7) . .
O15 Mn3 Mn1 37.80(7) 2_666 .
Mn2 Mn3 Mn1 119.588(18) 2_666 .
Mn2 Mn3 Mn1 60.412(18) . .
Mn4 Mn3 Mn1 58.963(17) 2_666 .
Mn4 Mn3 Mn1 121.037(17) . .
Mn1 Mn3 Mn1 180.000(1) 2_666 .
O14 Mn4 O15 82.78(14) . .
O14 Mn4 O52 96.21(14) . .
O15 Mn4 O52 178.43(14) . .
O14 Mn4 O7 169.10(14) . .
O15 Mn4 O7 87.33(13) . .
O52 Mn4 O7 93.58(13) . .
O14 Mn4 O13 89.84(14) . .
O15 Mn4 O13 82.32(12) . .
O52 Mn4 O13 98.89(13) . .
O7 Mn4 O13 93.36(12) . .
O14 Mn4 O9 91.83(14) . .
O15 Mn4 O9 85.25(12) . .
O52 Mn4 O9 93.60(13) . .
O7 Mn4 O9 82.78(11) . .
O13 Mn4 O9 167.15(12) . .
O14 Mn4 Mn5 42.75(11) . .
O15 Mn4 Mn5 40.59(9) . .
O52 Mn4 Mn5 138.23(10) . .
O7 Mn4 Mn5 126.75(9) . .
O13 Mn4 Mn5 90.02(9) . .
O9 Mn4 Mn5 82.61(8) . .
O14 Mn4 Mn2 138.84(11) . .
O15 Mn4 Mn2 96.94(9) . .
O52 Mn4 Mn2 83.03(9) . .
O7 Mn4 Mn2 38.07(8) . .
O13 Mn4 Mn2 131.09(9) . .
O9 Mn4 Mn2 47.44(8) . .
Mn5 Mn4 Mn2 120.60(3) . .
O14 Mn4 Mn1 87.10(10) . 2_666
O15 Mn4 Mn1 36.63(9) . 2_666
O52 Mn4 Mn1 144.64(10) . 2_666
O7 Mn4 Mn1 87.68(8) . 2_666
O13 Mn4 Mn1 45.81(8) . 2_666
O9 Mn4 Mn1 121.55(9) . 2_666
Mn5 Mn4 Mn1 58.59(2) . 2_666
Mn2 Mn4 Mn1 116.75(3) . 2_666
O14 Mn4 Mn3 133.27(11) . .
O15 Mn4 Mn3 50.94(9) . .
O52 Mn4 Mn3 129.90(10) . .
O7 Mn4 Mn3 36.45(8) . .
O13 Mn4 Mn3 89.92(8) . .
O9 Mn4 Mn3 79.68(8) . .
Mn5 Mn4 Mn3 90.52(2) . .
Mn2 Mn4 Mn3 55.997(16) . .
Mn1 Mn4 Mn3 60.756(16) 2_666 .
O17 Mn5 O15 170.29(16) . .
O17 Mn5 O16 93.73(16) . .
O15 Mn5 O16 92.31(13) . .
O17 Mn5 O14 94.74(15) . .
O15 Mn5 O14 79.45(13) . .
O16 Mn5 O14 171.46(14) . .
O17 Mn5 O25 93.30(15) . 2_666
O15 Mn5 O25 79.21(13) . 2_666
O16 Mn5 O25 88.85(15) . 2_666
O14 Mn5 O25 91.78(15) . 2_666
O17 Mn5 O20 92.65(14) . .
O15 Mn5 O20 94.77(12) . .
O16 Mn5 O20 91.71(15) . .
O14 Mn5 O20 86.78(14) . .
O25 Mn5 O20 173.97(13) 2_666 .
O17 Mn5 Mn4 134.81(12) . .
O15 Mn5 Mn4 39.92(9) . .
O16 Mn5 Mn4 131.45(11) . .
O14 Mn5 Mn4 40.07(9) . .
O25 Mn5 Mn4 89.15(11) 2_666 .
O20 Mn5 Mn4 85.98(9) . .
O17 Mn5 Mn1 132.87(11) . 2_666
O15 Mn5 Mn1 40.12(8) . 2_666
O16 Mn5 Mn1 85.89(10) . 2_666
O14 Mn5 Mn1 89.17(10) . 2_666
O25 Mn5 Mn1 39.58(9) 2_666 2_666
O20 Mn5 Mn1 134.48(9) . 2_666
Mn4 Mn5 Mn1 63.29(2) . 2_666
O5 Mn6 O11 175.29(17) . .
O5 Mn6 O10 93.51(16) . .
O11 Mn6 O10 88.93(15) . .
O5 Mn6 O23 87.34(15) . 2_666
O11 Mn6 O23 90.64(15) . 2_666
O10 Mn6 O23 174.11(16) . 2_666
O5 Mn6 O12 87.64(17) . .
O11 Mn6 O12 88.30(17) . .
O10 Mn6 O12 91.00(17) . .
O23 Mn6 O12 94.86(18) 2_666 .
O22 Mn7 O21 175.82(16) . 2_666
O22 Mn7 O3 92.94(15) . .
O21 Mn7 O3 88.64(14) 2_666 .
O22 Mn7 O23 88.37(15) . .
O21 Mn7 O23 90.45(14) 2_666 .
O3 Mn7 O23 173.95(16) . .
O22 Mn7 O24 87.65(17) . .
O21 Mn7 O24 88.42(17) 2_666 .
O3 Mn7 O24 92.44(17) . .
O23 Mn7 O24 93.52(18) . .
O38 Mn8 O38 180.0(3) 2 .
O38 Mn8 O37 100.42(12) 2 .
O38 Mn8 O37 79.58(12) . .
O38 Mn8 O37 79.58(12) 2 2
O38 Mn8 O37 100.42(12) . 2
O37 Mn8 O37 180.00(7) . 2
O38 Mn8 O40 78.45(11) 2 .
O38 Mn8 O40 101.55(11) . .
O37 Mn8 O40 75.04(11) . .
O37 Mn8 O40 104.96(11) 2 .
O38 Mn8 O40 101.55(11) 2 2
O38 Mn8 O40 78.45(11) . 2
O37 Mn8 O40 104.96(11) . 2
O37 Mn8 O40 75.04(11) 2 2
O40 Mn8 O40 180.0(2) . 2
O38 Mn8 Mn11 140.30(8) 2 .
O38 Mn8 Mn11 39.70(8) . .
O37 Mn8 Mn11 39.93(9) . .
O37 Mn8 Mn11 140.07(9) 2 .
O40 Mn8 Mn11 89.33(7) . .
O40 Mn8 Mn11 90.67(7) 2 .
O38 Mn8 Mn11 39.70(8) 2 2
O38 Mn8 Mn11 140.30(8) . 2
O37 Mn8 Mn11 140.07(9) . 2
O37 Mn8 Mn11 39.93(9) 2 2
O40 Mn8 Mn11 90.67(7) . 2
O40 Mn8 Mn11 89.33(7) 2 2
Mn11 Mn8 Mn11 180.00(2) . 2
O38 Mn8 Mn13 39.41(8) 2 .
O38 Mn8 Mn13 140.59(8) . .
O37 Mn8 Mn13 87.37(8) . .
O37 Mn8 Mn13 92.63(8) 2 .
O40 Mn8 Mn13 39.04(8) . .
O40 Mn8 Mn13 140.96(8) 2 .
Mn11 Mn8 Mn13 119.368(17) . .
Mn11 Mn8 Mn13 60.632(17) 2 .
O38 Mn8 Mn13 140.59(8) 2 2
O38 Mn8 Mn13 39.41(8) . 2
O37 Mn8 Mn13 92.63(8) . 2
O37 Mn8 Mn13 87.37(8) 2 2
O40 Mn8 Mn13 140.96(8) . 2
O40 Mn8 Mn13 39.04(8) 2 2
Mn11 Mn8 Mn13 60.632(17) . 2
Mn11 Mn8 Mn13 119.368(17) 2 2
Mn13 Mn8 Mn13 180.00(3) . 2
O38 Mn8 Mn9 87.94(8) 2 .
O38 Mn8 Mn9 92.06(8) . .
O37 Mn8 Mn9 37.83(8) . .
O37 Mn8 Mn9 142.17(8) 2 .
O40 Mn8 Mn9 37.25(8) . .
O40 Mn8 Mn9 142.75(8) 2 .
Mn11 Mn8 Mn9 61.761(18) . .
Mn11 Mn8 Mn9 118.239(18) 2 .
Mn13 Mn8 Mn9 57.607(18) . .
Mn13 Mn8 Mn9 122.393(18) 2 .
O38 Mn8 Mn9 92.06(8) 2 2
O38 Mn8 Mn9 87.94(8) . 2
O37 Mn8 Mn9 142.17(8) . 2
O37 Mn8 Mn9 37.83(8) 2 2
O40 Mn8 Mn9 142.75(8) . 2
O40 Mn8 Mn9 37.25(8) 2 2
Mn11 Mn8 Mn9 118.239(18) . 2
Mn11 Mn8 Mn9 61.761(18) 2 2
Mn13 Mn8 Mn9 122.393(18) . 2
Mn13 Mn8 Mn9 57.607(18) 2 2
Mn9 Mn8 Mn9 180.00(3) . 2
O40 Mn9 O36 170.48(14) . .
O40 Mn9 O41 91.07(13) . .
O36 Mn9 O41 97.42(14) . .
O40 Mn9 O37 85.23(13) . .
O36 Mn9 O37 85.97(13) . .
O41 Mn9 O37 174.35(14) . .
O40 Mn9 O35 87.25(13) . .
O36 Mn9 O35 88.37(15) . .
O41 Mn9 O35 90.64(14) . .
O37 Mn9 O35 84.92(12) . .
O40 Mn9 O39 95.66(13) . .
O36 Mn9 O39 86.53(15) . .
O41 Mn9 O39 103.69(14) . .
O37 Mn9 O39 80.97(12) . .
O35 Mn9 O39 165.29(12) . .
O40 Mn9 Mn13 39.29(9) . .
O36 Mn9 Mn13 137.24(12) . .
O41 Mn9 Mn13 84.12(10) . .
O37 Mn9 Mn13 90.32(9) . .
O35 Mn9 Mn13 48.88(8) . .
O39 Mn9 Mn13 134.87(9) . .
O40 Mn9 Mn10 132.79(9) . .
O36 Mn9 Mn10 37.88(9) . .
O41 Mn9 Mn10 133.72(11) . .
O37 Mn9 Mn10 48.80(9) . .
O35 Mn9 Mn10 79.54(9) . .
O39 Mn9 Mn10 88.00(9) . .
Mn13 Mn9 Mn10 118.62(3) . .
O40 Mn9 Mn8 46.65(9) . .
O36 Mn9 Mn8 124.35(10) . .
O41 Mn9 Mn8 137.33(10) . .
O37 Mn9 Mn8 38.63(9) . .
O35 Mn9 Mn8 82.97(8) . .
O39 Mn9 Mn8 88.54(8) . .
Mn13 Mn9 Mn8 60.145(18) . .
Mn10 Mn9 Mn8 86.59(2) . .
O40 Mn9 Mn11 92.33(9) . .
O36 Mn9 Mn11 82.66(10) . .
O41 Mn9 Mn11 148.66(11) . .
O37 Mn9 Mn11 36.12(9) . .
O35 Mn9 Mn11 120.63(8) . .
O39 Mn9 Mn11 44.97(8) . .
Mn13 Mn9 Mn11 116.95(3) . .
Mn10 Mn9 Mn11 58.51(2) . .
Mn8 Mn9 Mn11 56.805(17) . .
O33 Mn10 O36 90.23(17) . .
O33 Mn10 O31 172.30(16) . .
O36 Mn10 O31 89.28(16) . .
O33 Mn10 O28 90.57(17) . .
O36 Mn10 O28 169.17(14) . .
O31 Mn10 O28 88.48(15) . .
O33 Mn10 O32 93.06(18) . .
O36 Mn10 O32 97.20(15) . .
O31 Mn10 O32 94.62(17) . .
O28 Mn10 O32 93.54(15) . .
O33 Mn10 O37 93.72(14) . .
O36 Mn10 O37 77.73(12) . .
O31 Mn10 O37 78.66(13) . .
O28 Mn10 O37 91.45(12) . .
O32 Mn10 O37 171.54(16) . .
O33 Mn10 Mn11 132.93(12) . .
O36 Mn10 Mn11 85.91(11) . .
O31 Mn10 Mn11 39.37(10) . .
O28 Mn10 Mn11 85.64(11) . .
O32 Mn10 Mn11 133.98(14) . .
O37 Mn10 Mn11 39.68(8) . .
O33 Mn10 Mn9 87.08(11) . .
O36 Mn10 Mn9 38.12(9) . .
O31 Mn10 Mn9 87.79(11) . .
O28 Mn10 Mn9 131.17(11) . .
O32 Mn10 Mn9 135.29(12) . .
O37 Mn10 Mn9 40.24(7) . .
Mn11 Mn10 Mn9 62.13(2) . .
O51 Mn11 O38 94.45(14) . .
O51 Mn11 O37 177.24(15) . .
O38 Mn11 O37 82.87(13) . .
O51 Mn11 O31 95.03(15) . .
O38 Mn11 O31 166.86(15) . .
O37 Mn11 O31 87.72(14) . .
O51 Mn11 O30 91.12(14) . .
O38 Mn11 O30 84.61(12) . .
O37 Mn11 O30 89.28(12) . .
O31 Mn11 O30 86.13(13) . .
O51 Mn11 O39 97.11(14) . .
O38 Mn11 O39 99.28(13) . .
O37 Mn11 O39 82.72(12) . .
O31 Mn11 O39 88.54(14) . .
O30 Mn11 O39 170.56(13) . .
O51 Mn11 Mn8 135.51(11) . .
O38 Mn11 Mn8 41.09(9) . .
O37 Mn11 Mn8 41.84(9) . .
O31 Mn11 Mn8 128.54(11) . .
O30 Mn11 Mn8 84.26(8) . .
O39 Mn11 Mn8 93.01(9) . .
O51 Mn11 Mn10 133.35(11) . .
O38 Mn11 Mn10 130.13(10) . .
O37 Mn11 Mn10 49.40(9) . .
O31 Mn11 Mn10 38.77(11) . .
O30 Mn11 Mn10 81.66(9) . .
O39 Mn11 Mn10 89.31(10) . .
Mn8 Mn11 Mn10 89.79(2) . .
O51 Mn11 Mn13 83.71(10) . 2
O38 Mn11 Mn13 39.37(9) . 2
O37 Mn11 Mn13 94.58(9) . 2
O31 Mn11 Mn13 133.19(10) . 2
O30 Mn11 Mn13 47.24(8) . 2
O39 Mn11 Mn13 138.18(10) . 2
Mn8 Mn11 Mn13 61.064(18) . 2
Mn10 Mn11 Mn13 120.22(3) . 2
O51 Mn11 Mn9 142.94(11) . .
O38 Mn11 Mn9 92.86(9) . .
O37 Mn11 Mn9 37.00(8) . .
O31 Mn11 Mn9 85.01(10) . .
O30 Mn11 Mn9 125.74(9) . .
O39 Mn11 Mn9 45.84(9) . .
Mn8 Mn11 Mn9 61.434(17) . .
Mn10 Mn11 Mn9 59.37(2) . .
Mn13 Mn11 Mn9 122.50(3) 2 .
O34 Mn12 O48 173.85(18) 2 .
O34 Mn12 O50 92.05(17) 2 .
O48 Mn12 O50 88.89(17) . .
O34 Mn12 O46 89.28(17) 2 .
O48 Mn12 O46 90.69(15) . .
O50 Mn12 O46 171.47(16) . .
O34 Mn12 O53 85.96(19) 2 .
O48 Mn12 O53 87.9(2) . .
O50 Mn12 O53 91.85(19) . .
O46 Mn12 O53 96.65(19) . .
O43 Mn13 O42 89.37(14) . .
O43 Mn13 O40 175.66(15) . .
O42 Mn13 O40 91.20(14) . .
O43 Mn13 O38 92.24(13) . 2
O42 Mn13 O38 174.19(14) . 2
O40 Mn13 O38 87.61(13) . 2
O43 Mn13 O30 89.28(14) . 2
O42 Mn13 O30 103.15(13) . 2
O40 Mn13 O30 86.40(12) . 2
O38 Mn13 O30 82.46(12) 2 2
O43 Mn13 O35 98.67(14) . .
O42 Mn13 O35 89.13(13) . .
O40 Mn13 O35 85.64(13) . .
O38 Mn13 O35 85.10(12) 2 .
O30 Mn13 O35 165.49(11) 2 .
O43 Mn13 Mn9 145.73(12) . .
O42 Mn13 Mn9 83.46(10) . .
O40 Mn13 Mn9 38.59(9) . .
O38 Mn13 Mn9 92.09(9) 2 .
O30 Mn13 Mn9 124.98(9) 2 .
O35 Mn13 Mn9 47.95(9) . .
O43 Mn13 Mn11 81.35(10) . 2
O42 Mn13 Mn11 147.74(11) . 2
O40 Mn13 Mn11 95.93(9) . 2
O38 Mn13 Mn11 38.07(9) 2 2
O30 Mn13 Mn11 46.32(8) 2 2
O35 Mn13 Mn11 122.71(8) . 2
Mn9 Mn13 Mn11 120.55(3) . 2
O43 Mn13 Mn8 131.49(10) . .
O42 Mn13 Mn8 139.12(11) . .
O40 Mn13 Mn8 48.19(9) . .
O38 Mn13 Mn8 39.42(9) 2 .
O30 Mn13 Mn8 81.72(8) 2 .
O35 Mn13 Mn8 83.94(8) . .
Mn9 Mn13 Mn8 62.248(18) . .
Mn11 Mn13 Mn8 58.304(18) 2 .
O47 Mn14 O29 166.57(15) . 2
O47 Mn14 O46 90.86(15) . .
O29 Mn14 O46 89.89(15) 2 .
O47 Mn14 O44 87.81(15) . .
O29 Mn14 O44 91.56(15) 2 .
O46 Mn14 O44 178.50(15) . .
O47 Mn14 O40 97.05(13) . .
O29 Mn14 O40 96.31(13) 2 .
O46 Mn14 O40 92.55(13) . .
O44 Mn14 O40 86.94(12) . .
O47 Mn14 O45 83.46(16) . .
O29 Mn14 O45 83.13(16) 2 .
O46 Mn14 O45 95.78(16) . .
O44 Mn14 O45 84.75(15) . .
O40 Mn14 O45 171.64(14) . .

loop_
_geom_bond_atom_site_label_1
_geom_bond_atom_site_label_2
_geom_bond_distance
_geom_bond_site_symmetry_2
C1 C4 1.522(9) .
C1 C3 1.531(10) .
C1 C2 1.550(9) .
C1 P1 1.820(5) .
C2 H2A 0.9600 .
C2 H2B 0.9600 .
C2 H2C 0.9600 .
C3 H3A 0.9600 .
C3 H3B 0.9600 .
C3 H3C 0.9600 .
C4 H4A 0.9600 .
C4 H4B 0.9600 .
C4 H4C 0.9600 .
C5 C6 1.524(8) .
C5 C7 1.544(8) .
C5 C8 1.540(8) .
C5 P2 1.814(5) .
C6 H6A 0.9600 .
C6 H6B 0.9600 .
C6 H6C 0.9600 .
C7 H7A 0.9600 .
C7 H7B 0.9600 .
C7 H7C 0.9600 .
C8 H8A 0.9600 .
C8 H8B 0.9600 .
C8 H8C 0.9600 .
C9 C10 1.526(8) .
C9 C11 1.541(8) .
C9 C12 1.542(8) .
C9 P3 1.818(5) .
C10 H10A 0.9600 .
C10 H10B 0.9600 .
C10 H10C 0.9600 .
C11 H11A 0.9600 .
C11 H11B 0.9600 .
C11 H11C 0.9600 .
C12 H12A 0.9600 .
C12 H12B 0.9600 .
C12 H12C 0.9600 .
C13 C15 1.489(9) .
C13 C16 1.531(9) .
C13 C14 1.532(9) .
C13 P4 1.818(5) .
C14 H14A 0.9600 .
C14 H14B 0.9600 .
C14 H14C 0.9600 .
C15 H15A 0.9600 .
C15 H15B 0.9600 .
C15 H15C 0.9600 .
C16 H16A 0.9600 .
C16 H16B 0.9600 .
C16 H16C 0.9600 .
C17 C19 1.493(12) .
C17 C18 1.511(12) .
C17 C20 1.566(14) .
C17 P5 1.812(7) .
C18 H18A 0.9600 .
C18 H18B 0.9600 .
C18 H18C 0.9600 .
C19 H19A 0.9600 .
C19 H19B 0.9600 .
C19 H19C 0.9600 .
C20 H20A 0.9600 .
C20 H20B 0.9600 .
C20 H20C 0.9600 .
C21 C22 1.505(9) .
C21 C23 1.531(9) .
C21 C24 1.533(9) .
C21 P6 1.815(5) .
C22 H22A 0.9600 .
C22 H22B 0.9600 .
C22 H22C 0.9600 .
C23 H23A 0.9600 .
C23 H23B 0.9600 .
C23 H23C 0.9600 .
C24 H24A 0.9600 .
C24 H24B 0.9600 .
C24 H24C 0.9600 .
C25 C27 1.524(8) .
C25 C28 1.547(9) .
C25 C26 1.548(10) .
C25 P7 1.829(5) .
C26 H26A 0.9600 .
C26 H26B 0.9600 .
C26 H26C 0.9600 .
C27 H27A 0.9600 .
C27 H27B 0.9600 .
C27 H27C 0.9600 .
C28 H28A 0.9600 .
C28 H28B 0.9600 .
C28 H28C 0.9600 .
C29 C31 1.514(10) .
C29 C30 1.519(11) .
C29 C32 1.554(10) .
C29 P8 1.817(6) .
C30 H30A 0.9600 .
C30 H30B 0.9600 .
C30 H30C 0.9600 .
C31 H31A 0.9600 .
C31 H31B 0.9600 .
C31 H31C 0.9600 .
C32 H32A 0.9600 .
C32 H32B 0.9600 .
C32 H32C 0.9600 .
C33 C34 1.520(10) .
C33 C35 1.549(10) .
C33 C36 1.548(11) .
C33 P9 1.814(5) .
C34 H34A 0.9600 .
C34 H34B 0.9600 .
C34 H34C 0.9600 .
C35 H35A 0.9600 .
C35 H35B 0.9600 .
C35 H35C 0.9600 .
C36 H36A 0.9600 .
C36 H36B 0.9600 .
C36 H36C 0.9600 .
C37 C40 1.515(9) .
C37 C38 1.532(10) .
C37 C39 1.545(9) .
C37 P10 1.819(5) .
C38 H38A 0.9600 .
C38 H38B 0.9600 .
C38 H38C 0.9600 .
C39 H39A 0.9600 .
C39 H39B 0.9600 .
C39 H39C 0.9600 .
C40 H40A 0.9600 .
C40 H40B 0.9600 .
C40 H40C 0.9600 .
C41 C42 1.501(9) .
C41 C44 1.543(9) .
C41 C43 1.549(9) .
C41 P11 1.819(5) .
C42 H42A 0.9600 .
C42 H42B 0.9600 .
C42 H42C 0.9600 .
C43 H43A 0.9600 .
C43 H43B 0.9600 .
C43 H43C 0.9600 .
C44 H44A 0.9600 .
C44 H44B 0.9600 .
C44 H44C 0.9600 .
C45 O25 1.400(7) .
C45 H45A 0.9600 .
C45 H45B 0.9600 .
C45 H45C 0.9600 .
C46 O24 1.359(17) .
C46 H46A 0.9600 .
C46 H46B 0.9600 .
C46 H46C 0.9600 .
C47 O14 1.375(7) .
C47 H47A 0.9600 .
C47 H47B 0.9600 .
C47 H47C 0.9600 .
C48 O32 1.81(4) .
C48 H48A 0.9600 .
C48 H48B 0.9600 .
C48 H48C 0.9600 .
C49 O31 1.430(6) .
C49 H49A 0.9600 .
C49 H49B 0.9600 .
C49 H49C 0.9600 .
C50 O45 1.696(19) .
C50 H50A 0.9600 .
C50 H50B 0.9600 .
C50 H50C 0.9600 .
C53 O49 1.25(2) .
O1 P1 1.543(3) .
O1 Mn1 1.909(3) .
O2 P1 1.527(3) .
O2 Mn2 1.913(3) .
O3 P1 1.538(4) .
O3 Mn7 1.891(3) .
O4 P2 1.524(3) .
O4 Mn1 2.230(3) .
O4 Mn2 2.241(3) .
O5 P2 1.528(4) .
O5 Mn6 1.871(3) .
O6 Mn2 1.941(3) .
O6 Mn1 1.955(3) .
O6 Mn3 1.956(3) .
O7 Mn2 1.944(3) .
O7 Mn4 1.949(3) .
O7 Mn3 1.954(3) .
O8 P4 1.525(3) .
O8 Mn2 1.912(3) .
O9 P3 1.517(3) .
O9 Mn4 2.233(3) .
O9 Mn2 2.262(3) .
O10 P4 1.533(4) .
O10 Mn6 1.894(3) .
O11 P6 1.537(3) .
O11 Mn6 1.873(3) .
O12 Mn6 2.243(4) .
O12 H12G 0.8200 .
O13 P6 1.517(4) .
O13 Mn1 2.224(3) 2_666
O13 Mn4 2.233(3) .
O14 Mn4 1.912(3) .
O14 Mn5 2.016(4) .
O15 Mn4 1.917(3) .
O15 Mn1 1.936(3) 2_666
O15 Mn5 1.944(3) .
O15 Mn3 2.441(3) .
O16 P2 1.535(4) 2_666
O16 Mn5 2.009(4) .
O17 P5 1.491(4) .
O17 Mn5 1.932(3) .
O18 P5 1.491(5) .
O18 H18D 0.8200 .
O19 P5 1.577(5) .
O19 H19D 0.8200 .
O20 P3 1.543(3) .
O20 Mn5 2.113(3) .
O21 P6 1.529(3) .
O21 Mn7 1.875(3) 2_666
O22 P3 1.533(4) .
O22 Mn7 1.872(3) .
O23 Mn7 1.922(3) .
O23 Mn6 1.931(3) 2_666
O24 Mn7 2.216(4) .
O25 Mn1 1.899(3) .
O25 Mn5 2.073(4) 2_666
O28 P7 1.540(3) .
O28 Mn10 1.933(3) .
O29 P7 1.531(4) .
O29 Mn14 1.878(4) 2
O30 P7 1.524(3) .
O30 Mn11 2.201(3) .
O30 Mn13 2.234(3) 2
O31 Mn10 1.927(4) .
O31 Mn11 1.952(3) .
O32 Mn10 2.152(4) .
O33 P9 1.541(4) .
O33 Mn10 1.895(4) .
O34 P9 1.523(4) .
O34 Mn12 1.851(4) 2
O35 P9 1.522(3) .
O35 Mn9 2.221(3) .
O35 Mn13 2.253(3) .
O36 Mn10 1.923(3) .
O36 Mn9 1.933(3) .
O37 Mn11 1.923(3) .
O37 Mn9 1.963(3) .
O37 Mn8 1.999(3) .
O37 Mn10 2.287(3) .
O38 Mn11 1.919(3) .
O38 Mn8 1.974(3) .
O38 Mn13 1.974(3) 2
O39 P10 1.518(4) .
O39 Mn11 2.206(3) .
O39 Mn9 2.240(4) .
O40 Mn9 1.895(3) .
O40 Mn13 1.923(3) .
O40 Mn8 2.276(3) .
O40 Mn14 2.320(3) .
O41 P11 1.539(4) .
O41 Mn9 1.935(3) .
O42 P11 1.533(4) .
O42 Mn13 1.916(3) .
O43 P8 1.531(4) 2
O43 Mn13 1.908(3) .
O44 P11 1.545(4) .
O44 Mn14 1.942(3) .
O45 Mn14 2.410(4) .
O46 Mn14 1.942(3) .
O46 Mn12 1.955(3) .
O47 P10 1.534(4) .
O47 Mn14 1.872(3) .
O48 P10 1.528(4) .
O48 Mn12 1.874(4) .
O50 P8 1.527(4) .
O50 Mn12 1.903(4) .
O51 P8 1.545(4) .
O51 Mn11 1.916(3) .
O52 P4 1.538(3) .
O52 Mn4 1.917(3) .
O53 Mn12 2.203(5) .
O53 H53A 0.8200 .
P2 O16 1.535(4) 2_666
P8 O43 1.531(4) 2
Mn1 O15 1.936(3) 2_666
Mn1 O13 2.224(3) 2_666
Mn1 Mn5 2.9620(9) 2_666
Mn1 Mn2 3.0614(9) .
Mn1 Mn4 3.1000(9) 2_666
Mn1 Mn3 3.1569(6) .
Mn2 Mn3 2.9137(6) .
Mn2 Mn4 3.0628(9) .
Mn3 O7 1.954(3) 2_666
Mn3 O6 1.956(3) 2_666
Mn3 O15 2.441(3) 2_666
Mn3 Mn2 2.9137(6) 2_666
Mn3 Mn4 3.1421(7) 2_666
Mn3 Mn4 3.1421(7) .
Mn3 Mn1 3.1569(6) 2_666
Mn4 Mn5 2.9469(9) .
Mn4 Mn1 3.1000(9) 2_666
Mn5 O25 2.073(4) 2_666
Mn5 Mn1 2.9620(9) 2_666
Mn6 O23 1.931(3) 2_666
Mn7 O21 1.875(3) 2_666
Mn8 O38 1.974(3) 2
Mn8 O37 1.999(3) 2
Mn8 O40 2.276(3) 2
Mn8 Mn11 2.9653(7) .
Mn8 Mn11 2.9653(7) 2
Mn8 Mn13 3.0500(6) .
Mn8 Mn13 3.0500(6) 2
Mn8 Mn9 3.1122(6) .
Mn8 Mn9 3.1122(6) 2
Mn9 Mn13 2.9695(10) .
Mn9 Mn10 3.0388(10) .
Mn9 Mn11 3.1218(9) .
Mn10 Mn11 3.0114(10) .
Mn11 Mn13 3.0373(9) 2
Mn12 O34 1.851(4) 2
Mn13 O38 1.974(3) 2
Mn13 O30 2.234(3) 2
Mn13 Mn11 3.0373(9) 2
Mn14 O29 1.878(4) 2
